data_4302461
loop_
_publ_author_name
'Nadeen H. Nsouli'
'Amal H. Ismail'
'Inga S. Helgadottir'
'Michael H. Dickman'
'Juan M. Clemente-Juan'
'Ulrich Kortz'

_publ_section_title
;
Copper-, Cobalt-, and Manganese-Containing 17-Tungsto-2-Germanates
;
_journal_name_full 'Inorganic Chemistry'
_journal_page_first 5884
_journal_page_last 5890
_journal_paper_doi 10.1021/ic900180x
_journal_volume 48
_journal_year 2009
_chemical_formula_sum 'Ge4 H102 K22 Mn7 O179 W34'
_chemical_formula_weight 10752.86
_chemical_name_systematic
;
 ?
;
_space_group_IT_number 2
_symmetry_cell_setting triclinic
_symmetry_space_group_name_Hall '-P 1'
_symmetry_space_group_name_H-M 'P -1'
_atom_sites_solution_hydrogens geom
_atom_sites_solution_primary direct
_atom_sites_solution_secondary difmap
_audit_creation_method SHELXL-97
_cell_angle_alpha 91.154(4)
_cell_angle_beta 96.737(5)
_cell_angle_gamma 101.122(4)
_cell_formula_units_Z 1
_cell_length_a 12.2372(16)
_cell_length_b 17.9117(18)
_cell_length_c 18.963(3)
_cell_measurement_reflns_used 2953
_cell_measurement_temperature 296(2)
_cell_measurement_theta_max 0.00
_cell_measurement_theta_min 0.00
_cell_volume 4046.4(9)
_computing_cell_refinement 'Bruker SAINT'
_computing_data_collection 'Bruker APEX2'
_computing_data_reduction 'Bruker SAINT'
_computing_molecular_graphics 'Bruker SHELXTL'
_computing_publication_material 'Bruker SHELXTL'
_computing_structure_refinement 'SHELXL-97 (Sheldrick, 1997)'
_computing_structure_solution 'SHELXS-97 (Sheldrick, 1990)'
_diffrn_ambient_temperature 296(2)
_diffrn_measured_fraction_theta_full 0.989
_diffrn_measured_fraction_theta_max 0.989
_diffrn_measurement_device_type 'Bruker APEX-II CCD'
_diffrn_measurement_method '\f and \w scans'
_diffrn_radiation_monochromator graphite
_diffrn_radiation_source 'fine-focus sealed tube'
_diffrn_radiation_type MoK\a
_diffrn_radiation_wavelength 0.71073
_diffrn_reflns_av_R_equivalents 0.2356
_diffrn_reflns_av_sigmaI/netI 0.0766
_diffrn_reflns_limit_h_max 12
_diffrn_reflns_limit_h_min -12
_diffrn_reflns_limit_k_max 17
_diffrn_reflns_limit_k_min -17
_diffrn_reflns_limit_l_max 18
_diffrn_reflns_limit_l_min -18
_diffrn_reflns_number 157328
_diffrn_reflns_theta_full 20.73
_diffrn_reflns_theta_max 20.73
_diffrn_reflns_theta_min 2.08
_diffrn_standards_number 0
_exptl_absorpt_coefficient_mu 25.999
_exptl_absorpt_correction_T_max 0.1808
_exptl_absorpt_correction_T_min 0.0467
_exptl_absorpt_correction_type none
_exptl_absorpt_process_details SADABS
_exptl_crystal_colour yellow
_exptl_crystal_density_diffrn 4.413
_exptl_crystal_density_meas 0
_exptl_crystal_density_method 'not measured'
_exptl_crystal_description block
_exptl_crystal_F_000 4771
_exptl_crystal_size_max 0.43
_exptl_crystal_size_mid 0.14
_exptl_crystal_size_min 0.10
_refine_diff_density_max 4.226
_refine_diff_density_min -2.074
_refine_diff_density_rms 0.531
_refine_ls_extinction_method none
_refine_ls_goodness_of_fit_ref 1.071
_refine_ls_hydrogen_treatment mixed
_refine_ls_matrix_type full
_refine_ls_number_parameters 604
_refine_ls_number_reflns 8280
_refine_ls_number_restraints 9
_refine_ls_restrained_S_all 1.070
_refine_ls_R_factor_all 0.1213
_refine_ls_R_factor_gt 0.0790
_refine_ls_shift/su_max 0.000
_refine_ls_shift/su_mean 0.000
_refine_ls_structure_factor_coef Fsqd
_refine_ls_weighting_details 'calc w=1/[\s^2^(Fo^2^)+(0.0800P)^2^+1020.0000P] where P=(Fo^2^+2Fc^2^)/3'
_refine_ls_weighting_scheme calc
_refine_ls_wR_factor_gt 0.2014
_refine_ls_wR_factor_ref 0.2297
_reflns_number_gt 5713
_reflns_number_total 8280
_reflns_threshold_expression >2sigma(I)
_cod_data_source_file ic900180x_si_002_3.cif
_cod_data_source_block mnge
_cod_depositor_comments
;
The following automatic conversions were performed:
'_symmetry_cell_setting' value 'Triclinic' changed to 'triclinic'
according to '/home/saulius/struct/CIF-dictionaries/cif_core.dic'
dictionary named 'cif_core.dic' version 2.4.1 from 2010-06-29.

Automatic conversion script
Id: cif_fix_enum 1527 2010-12-29 10:47:43Z saulius 
;
_cod_original_formula_sum 'H102 Ge4 K22 Mn7 O179 W34'
_cod_database_code 4302461

loop_
_symmetry_equiv_pos_as_xyz
'x, y, z'
'-x, -y, -z'

loop_
_atom_site_label
_atom_site_type_symbol
_atom_site_fract_x
_atom_site_fract_y
_atom_site_fract_z
_atom_site_U_iso_or_equiv
_atom_site_adp_type
_atom_site_occupancy
_atom_site_symmetry_multiplicity
_atom_site_calc_flag
_atom_site_refinement_flags
_atom_site_disorder_assembly
_atom_site_disorder_group
W1 W 0.1128(2) 0.21271(15) 0.41453(15) 0.0408(7) Uani 0.85 1 d PD . .
W2 W 0.0057(2) 0.07338(15) 0.28548(16) 0.0409(8) Uani 0.85 1 d PD A .
W3 W 0.2530(2) 0.07287(15) 0.38243(16) 0.0399(7) Uani 0.85 1 d PD . .
W1A W 0.2605(16) 0.1750(11) 0.4370(10) 0.051(5) Uiso 0.15 1 d P A 1
W2A W 0.0035(14) 0.1823(10) 0.3435(9) 0.042(4) Uiso 0.15 1 d P . 1
W3A W 0.1248(18) 0.0292(12) 0.3144(13) 0.054(6) Uiso 0.15 1 d P . 1
W4 W 0.5080(2) 0.20691(14) 0.34855(15) 0.0347(7) Uani 0.85 1 d PD . .
W5 W 0.4014(2) 0.06515(15) 0.22574(16) 0.0408(8) Uani 0.85 1 d PD . .
W6 W 0.4987(2) 0.24259(15) 0.17524(15) 0.0381(7) Uani 0.85 1 d PD . .
W4A W 0.4242(17) 0.0920(10) 0.3137(10) 0.053(5) Uiso 0.15 1 d P . 1
W5A W 0.3999(15) 0.1197(9) 0.1406(9) 0.045(4) Uiso 0.15 1 d P . 1
W6A W 0.5412(16) 0.2628(10) 0.2517(10) 0.048(5) Uiso 0.15 1 d P . 1
W7 W -0.0166(2) 0.20752(13) 0.14184(13) 0.0406(7) Uani 1 1 d D . .
W8 W 0.2229(2) 0.24123(13) 0.06596(13) 0.0434(7) Uani 1 1 d D . .
W9 W 0.1185(2) 0.06400(13) 0.11614(13) 0.0463(7) Uani 1 1 d D A .
W10 W 0.1560(2) 0.68695(12) 0.33987(12) 0.0365(6) Uani 1 1 d . . .
W11 W 0.22567(19) 0.52684(12) 0.40880(11) 0.0308(6) Uani 1 1 d . A .
W12 W 0.48450(17) 0.55785(12) 0.32282(12) 0.0302(6) Uani 1 1 d . . .
W13 W 0.47805(19) 0.57943(12) 0.14789(12) 0.0348(6) Uani 1 1 d . . .
W14 W 0.22702(18) 0.65356(12) 0.07366(11) 0.0306(6) Uani 1 1 d . A .
W15 W -0.00496(18) 0.62742(12) 0.15016(11) 0.0311(6) Uani 1 1 d . . .
W16 W -0.02622(18) 0.52026(12) 0.31477(12) 0.0319(6) Uani 1 1 d . . .
W17 W 0.41993(19) 0.71804(12) 0.25026(13) 0.0377(6) Uani 1 1 d . . .
Ge1 Ge 0.2434(4) 0.2156(3) 0.2521(3) 0.0282(13) Uani 1 1 d . A .
Ge2 Ge 0.2153(4) 0.5406(3) 0.2227(3) 0.0255(13) Uani 1 1 d . A .
Mn1 Mn 0.3439(7) 0.3963(4) 0.2007(4) 0.034(2) Uani 1 1 d . . .
Mn2 Mn 0.1104(6) 0.3664(4) 0.2758(4) 0.0307(19) Uani 1 1 d . A .
Mn3 Mn 0.3497(7) 0.3649(4) 0.3707(4) 0.035(2) Uani 1 1 d . . .
Mn4 Mn 0.0000 0.5000 0.0000 0.037(3) Uani 1 2 d S . .
O1T O 0.054(3) 0.227(2) 0.4897(15) 0.050(12) Uiso 0.85 1 d PD . .
O2T O -0.117(2) 0.0088(18) 0.278(2) 0.040(11) Uiso 0.85 1 d PD . .
O3T O 0.286(4) 0.001(2) 0.433(2) 0.071(15) Uiso 0.85 1 d PD . .
O4T O 0.620(3) 0.211(2) 0.4120(19) 0.049(12) Uiso 0.85 1 d PD . .
O5T O 0.438(4) -0.0214(17) 0.217(3) 0.066(15) Uiso 0.85 1 d PD . .
O6T O 0.606(3) 0.263(2) 0.124(2) 0.047(12) Uiso 0.85 1 d PD . .
O7T O -0.1524(18) 0.208(2) 0.110(2) 0.057(11) Uiso 1 1 d D . .
O8T O 0.238(3) 0.263(2) -0.0194(11) 0.049(10) Uiso 1 1 d D . .
O9T O 0.078(4) -0.0225(17) 0.072(3) 0.095(17) Uiso 1 1 d D . .
O10T O 0.145(3) 0.775(2) 0.376(2) 0.054(11) Uiso 1 1 d . . .
O1M1 O 0.474(3) 0.333(2) 0.1943(19) 0.041(9) Uiso 1 1 d . . .
O11T O 0.259(3) 0.513(2) 0.499(2) 0.055(11) Uiso 1 1 d . . .
O1G1 O 0.179(3) 0.160(2) 0.316(2) 0.045(10) Uiso 1 1 d . . .
O1M2 O 0.049(3) 0.279(2) 0.345(2) 0.045(10) Uiso 1 1 d . . .
O12T O 0.598(3) 0.559(2) 0.385(2) 0.052(11) Uiso 1 1 d . . .
O1G2 O 0.359(3) 0.5849(17) 0.2327(17) 0.027(8) Uiso 1 1 d . . .
O12 O -0.008(4) 0.135(3) 0.368(2) 0.061(12) Uiso 1 1 d . . .
O13T O 0.585(3) 0.595(2) 0.093(2) 0.058(11) Uiso 1 1 d . . .
O1M3 O 0.451(3) 0.410(2) 0.469(2) 0.045(10) Uiso 1 1 d . . .
O13 O 0.193(4) 0.138(3) 0.441(3) 0.072(13) Uiso 1 1 d . . .
O14A O 0.156(3) 0.5881(17) 0.0107(17) 0.029(8) Uiso 1 1 d . . .
O14T O 0.283(3) 0.727(2) 0.024(2) 0.059(12) Uiso 1 1 d . . .
O15A O -0.066(3) 0.5646(19) 0.0805(18) 0.038(9) Uiso 1 1 d . . .
O15T O -0.099(3) 0.6860(17) 0.1518(17) 0.028(8) Uiso 1 1 d . . .
O16T O -0.161(3) 0.509(2) 0.339(2) 0.046(10) Uiso 1 1 d . . .
O17T O 0.477(3) 0.815(2) 0.260(2) 0.053(11) Uiso 1 1 d . . .
O2M1 O 0.258(3) 0.3260(19) 0.1107(19) 0.040(9) Uiso 1 1 d . . .
O2G1 O 0.371(2) 0.1878(16) 0.2491(15) 0.020(7) Uiso 1 1 d . . .
O2G2 O 0.160(3) 0.5617(17) 0.3014(16) 0.026(8) Uiso 1 1 d . . .
O2M3 O 0.220(3) 0.4329(18) 0.3679(17) 0.029(8) Uiso 1 1 d . . .
O23 O 0.110(4) 0.029(2) 0.345(3) 0.046(13) Uiso 1 1 d . . .
O27 O -0.036(3) 0.149(2) 0.2290(19) 0.042(10) Uiso 1 1 d . . .
O29 O 0.078(3) 0.044(2) 0.214(2) 0.059(11) Uiso 1 1 d . . .
O3M1 O 0.430(3) 0.459(2) 0.3018(19) 0.044(10) Uiso 1 1 d . . .
O3G1 O 0.167(3) 0.1905(18) 0.1705(17) 0.030(8) Uiso 1 1 d . . .
O3G2 O 0.150(3) 0.5803(17) 0.1516(16) 0.026(8) Uiso 1 1 d . . .
O3M2 O 0.023(3) 0.289(2) 0.1939(19) 0.042(9) Uiso 1 1 d . . .
O3M3 O 0.469(3) 0.297(2) 0.3612(19) 0.043(10) Uiso 1 1 d . . .
O34 O 0.379(3) 0.1428(19) 0.3883(19) 0.040(9) Uiso 1 1 d . . .
O35 O 0.295(3) 0.040(2) 0.300(2) 0.052(11) Uiso 1 1 d . . .
O4G1 O 0.262(3) 0.3141(18) 0.2712(18) 0.034(9) Uiso 1 1 d . . .
O4M1 O 0.420(3) 0.4780(19) 0.1313(18) 0.035(9) Uiso 1 1 d . . .
O4M2 O -0.021(3) 0.426(2) 0.2834(19) 0.042(9) Uiso 1 1 d . . .
O4G2 O 0.195(3) 0.4424(18) 0.2063(18) 0.035(9) Uiso 1 1 d . . .
O4M3 O 0.248(4) 0.282(2) 0.427(2) 0.060(12) Uiso 1 1 d . . .
O4MN O 0.072(2) 0.4193(16) 0.0761(15) 0.017(7) Uiso 1 1 d . . .
O45 O 0.504(4) 0.101(2) 0.305(2) 0.060(12) Uiso 1 1 d . . .
O46 O 0.587(5) 0.239(3) 0.271(3) 0.081(16) Uiso 1 1 d . . .
O56 O 0.485(3) 0.121(2) 0.166(2) 0.052(11) Uiso 1 1 d . . .
O59 O 0.270(3) 0.0569(19) 0.1555(18) 0.039(9) Uiso 1 1 d . . .
O67 O -0.020(3) 0.099(2) 0.105(2) 0.052(11) Uiso 1 1 d . . .
O68 O 0.173(3) 0.124(2) 0.048(2) 0.056(11) Uiso 1 1 d . . .
O78 O 0.061(4) 0.241(2) 0.065(2) 0.066(12) Uiso 1 1 d . . .
O89 O 0.370(4) 0.219(2) 0.101(2) 0.061(12) Uiso 1 1 d . . .
O101 O 0.218(3) 0.6358(19) 0.4190(18) 0.038(9) Uiso 1 1 d . . .
O105 O 0.110(3) 0.6988(18) 0.2375(18) 0.033(8) Uiso 1 1 d . . .
O106 O 0.010(3) 0.6240(18) 0.3450(17) 0.032(8) Uiso 1 1 d . . .
O107 O 0.305(3) 0.710(2) 0.3110(19) 0.042(9) Uiso 1 1 d . . .
O112 O 0.373(3) 0.5640(18) 0.3829(17) 0.033(8) Uiso 1 1 d . . .
O116 O 0.064(3) 0.5113(17) 0.4056(17) 0.028(8) Uiso 1 1 d . . .
O123 O 0.561(3) 0.5689(17) 0.2410(17) 0.027(8) Uiso 1 1 d . . .
O127 O 0.504(3) 0.6743(19) 0.3220(18) 0.035(9) Uiso 1 1 d . . .
O134 O 0.354(3) 0.607(2) 0.0921(19) 0.041(9) Uiso 1 1 d . . .
O137 O 0.502(3) 0.6853(19) 0.1770(18) 0.038(9) Uiso 1 1 d . . .
O145 O 0.098(3) 0.694(2) 0.095(2) 0.046(10) Uiso 1 1 d . . .
O147 O 0.302(3) 0.716(2) 0.172(2) 0.050(10) Uiso 1 1 d . . .
O156 O -0.046(3) 0.5593(19) 0.2247(19) 0.040(9) Uiso 1 1 d . . .
K1 K 0.7169(13) 0.5534(9) 0.0016(8) 0.063(4) Uani 1 1 d . . .
K2 K 0.8191(13) 0.6375(9) 0.4314(9) 0.072(5) Uani 1 1 d . . .
K3 K -0.3398(15) 0.4144(9) 0.3726(10) 0.054(5) Uani 0.80 1 d P . .
K4 K 0.1755(17) 0.6289(12) -0.1329(11) 0.070(6) Uani 0.80 1 d P . .
K5 K 0.2858(17) 0.2449(11) -0.1511(11) 0.047(5) Uiso 0.65 1 d P . .
K6 K 0.8385(17) 0.2560(11) 0.4711(12) 0.068(6) Uani 0.75 1 d P . .
K7 K 0.3354(17) -0.1129(9) 0.3374(10) 0.049(5) Uani 0.70 1 d P . .
K8 K 0.035(2) -0.1739(9) 0.0659(12) 0.095(10) Uani 0.75 1 d P . .
K9 K -0.357(2) 0.1414(16) 0.0458(15) 0.068(8) Uiso 0.55 1 d P . .
O1W O 0.989(4) 0.386(2) 0.491(2) 0.060(12) Uiso 1 1 d . . .
O2W O 0.535(4) 0.300(3) 0.528(3) 0.065(14) Uiso 0.90 1 d P . .
O3W O 0.277(5) -0.133(3) 0.102(3) 0.070(17) Uiso 0.75 1 d P . .
O4W O 0.653(4) -0.057(3) 0.257(3) 0.044(13) Uiso 0.75 1 d P . .
O5W O 0.773(5) 0.668(3) 0.281(3) 0.074(18) Uiso 0.75 1 d P . .
O6W O 0.599(6) 0.424(4) 0.058(4) 0.038(18) Uiso 0.50 1 d P . .
O7W O 0.679(5) 0.428(4) 0.224(3) 0.033(17) Uiso 0.50 1 d P . .
O8W O 0.032(5) 0.886(3) 0.414(3) 0.058(15) Uiso 0.75 1 d P . .
O9W O -0.185(6) 0.314(4) 0.334(4) 0.043(19) Uiso 0.50 1 d P . .

loop_
_atom_site_aniso_label
_atom_site_aniso_U_11
_atom_site_aniso_U_22
_atom_site_aniso_U_33
_atom_site_aniso_U_23
_atom_site_aniso_U_13
_atom_site_aniso_U_12
W1 0.0449(18) 0.0344(16) 0.0451(18) 0.0037(13) 0.0138(14) 0.0074(13)
W2 0.0388(17) 0.0321(16) 0.0500(19) 0.0042(13) 0.0043(14) 0.0032(13)
W3 0.0414(17) 0.0322(16) 0.0484(18) 0.0109(13) 0.0061(14) 0.0115(13)
W4 0.0274(15) 0.0321(15) 0.0452(17) 0.0044(13) 0.0041(13) 0.0071(12)
W5 0.0407(17) 0.0328(16) 0.0526(19) 0.0000(14) 0.0098(14) 0.0146(13)
W6 0.0341(16) 0.0402(17) 0.0439(18) 0.0085(13) 0.0121(13) 0.0123(13)
W7 0.0396(15) 0.0336(14) 0.0460(15) 0.0035(11) -0.0053(12) 0.0066(11)
W8 0.0597(17) 0.0371(14) 0.0372(15) 0.0042(11) 0.0077(12) 0.0178(12)
W9 0.0639(18) 0.0288(14) 0.0447(16) -0.0019(11) -0.0021(13) 0.0113(12)
W10 0.0428(15) 0.0277(13) 0.0420(15) 0.0008(11) 0.0106(11) 0.0108(11)
W11 0.0380(14) 0.0292(13) 0.0257(13) 0.0030(10) 0.0016(10) 0.0088(10)
W12 0.0255(13) 0.0266(12) 0.0370(14) 0.0011(10) 0.0002(10) 0.0042(10)
W13 0.0325(13) 0.0308(13) 0.0434(15) 0.0058(11) 0.0117(11) 0.0072(10)
W14 0.0358(14) 0.0293(13) 0.0278(13) 0.0049(10) 0.0066(10) 0.0072(10)
W15 0.0326(13) 0.0338(13) 0.0302(13) 0.0015(10) 0.0045(10) 0.0143(10)
W16 0.0318(13) 0.0339(13) 0.0327(14) 0.0022(10) 0.0077(10) 0.0107(10)
W17 0.0380(14) 0.0242(12) 0.0514(16) 0.0028(11) 0.0102(12) 0.0043(10)
Ge1 0.026(3) 0.025(3) 0.033(3) 0.003(2) 0.002(3) 0.004(2)
Ge2 0.026(3) 0.029(3) 0.023(3) 0.002(2) 0.005(2) 0.008(2)
Mn1 0.033(5) 0.028(5) 0.043(5) 0.005(4) 0.008(4) 0.008(4)
Mn2 0.027(5) 0.035(5) 0.029(5) 0.008(4) 0.003(4) 0.004(4)
Mn3 0.037(5) 0.032(5) 0.036(5) 0.005(4) -0.004(4) 0.011(4)
Mn4 0.042(7) 0.034(7) 0.035(7) 0.004(5) 0.000(6) 0.012(6)
K1 0.060(10) 0.078(11) 0.055(10) 0.015(8) 0.022(8) 0.017(8)
K2 0.066(11) 0.060(10) 0.086(12) -0.006(9) 0.002(9) 0.011(8)
K3 0.062(12) 0.038(10) 0.060(12) -0.002(8) 0.018(9) 0.002(8)
K4 0.066(13) 0.083(14) 0.072(14) 0.028(11) 0.031(11) 0.021(11)
K6 0.058(13) 0.056(13) 0.078(15) -0.005(11) -0.002(11) -0.011(10)
K7 0.072(14) 0.019(9) 0.058(13) -0.010(9) 0.013(11) 0.009(9)
K8 0.18(3) 0.011(9) 0.075(15) -0.015(9) -0.069(16) 0.032(12)

loop_
_atom_type_symbol
_atom_type_description
_atom_type_scat_dispersion_real
_atom_type_scat_dispersion_imag
_atom_type_scat_source
O O 0.0106 0.0060 'International Tables Vol C Tables 4.2.6.8 and 6.1.1.4'
K K 0.2009 0.2494 'International Tables Vol C Tables 4.2.6.8 and 6.1.1.4'
Mn Mn 0.3368 0.7283 'International Tables Vol C Tables 4.2.6.8 and 6.1.1.4'
Ge Ge 0.1547 1.8001 'International Tables Vol C Tables 4.2.6.8 and 6.1.1.4'
W W -0.8490 6.8722 'International Tables Vol C Tables 4.2.6.8 and 6.1.1.4'
H H 0.0000 0.0000 'International Tables Vol C Tables 4.2.6.8 and 6.1.1.4'

loop_
_geom_angle_atom_site_label_1
_geom_angle_atom_site_label_2
_geom_angle_atom_site_label_3
_geom_angle
_geom_angle_site_symmetry_1
_geom_angle_site_symmetry_3
_geom_angle_publ_flag
O1T W1 O13 102(2) . . ?
O1T W1 O4M3 104(2) . . ?
O13 W1 O4M3 87(2) . . ?
O1T W1 O12 98(2) . . ?
O13 W1 O12 89(2) . . ?
O4M3 W1 O12 158.6(19) . . ?
O1T W1 O1M2 103.9(18) . . ?
O13 W1 O1M2 153.9(19) . . ?
O4M3 W1 O1M2 90.5(17) . . ?
O12 W1 O1M2 83.3(17) . . ?
O1T W1 O1G1 165.3(17) . . ?
O13 W1 O1G1 68.3(17) . . ?
O4M3 W1 O1G1 87.1(16) . . ?
O12 W1 O1G1 72.1(16) . . ?
O1M2 W1 O1G1 85.6(14) . . ?
O1T W1 K2 45.5(15) . 2_666 ?
O13 W1 K2 105.7(15) . 2_666 ?
O4M3 W1 K2 58.9(13) . 2_666 ?
O12 W1 K2 141.9(13) . 2_666 ?
O1M2 W1 K2 95.2(11) . 2_666 ?
O1G1 W1 K2 146.0(9) . 2_666 ?
O1T W1 K6 39.9(15) . 1_455 ?
O13 W1 K6 131.4(17) . 1_455 ?
O4M3 W1 K6 123.5(13) . 1_455 ?
O12 W1 K6 73.4(13) . 1_455 ?
O1M2 W1 K6 70.1(11) . 1_455 ?
O1G1 W1 K6 139.7(9) . 1_455 ?
K2 W1 K6 70.3(4) 2_666 1_455 ?
O2T W2 O29 103.8(19) . . ?
O2T W2 O27 100.9(18) . . ?
O29 W2 O27 88.9(17) . . ?
O2T W2 O23 105.2(19) . . ?
O29 W2 O23 84(2) . . ?
O27 W2 O23 153.9(17) . . ?
O2T W2 O12 101.2(19) . . ?
O29 W2 O12 154.9(18) . . ?
O27 W2 O12 88.5(18) . . ?
O23 W2 O12 87.4(19) . . ?
O2T W2 O1G1 170.5(17) . . ?
O29 W2 O1G1 83.0(16) . . ?
O27 W2 O1G1 85.8(14) . . ?
O23 W2 O1G1 68.5(15) . . ?
O12 W2 O1G1 71.9(16) . . ?
O3T W3 O34 105(2) . . ?
O3T W3 O35 97(2) . . ?
O34 W3 O35 85.8(17) . . ?
O3T W3 O23 99(2) . . ?
O34 W3 O23 154.6(18) . . ?
O35 W3 O23 86(2) . . ?
O3T W3 O13 108(2) . . ?
O34 W3 O13 89(2) . . ?
O35 W3 O13 155.8(19) . . ?
O23 W3 O13 89(2) . . ?
O3T W3 O1G1 171(2) . . ?
O34 W3 O1G1 83.9(14) . . ?
O35 W3 O1G1 86.5(15) . . ?
O23 W3 O1G1 71.8(16) . . ?
O13 W3 O1G1 69.5(17) . . ?
O3T W3 K7 47.2(18) . . ?
O34 W3 K7 105.5(12) . . ?
O35 W3 K7 50.2(12) . . ?
O23 W3 K7 87.0(14) . . ?
O13 W3 K7 153.1(15) . . ?
O1G1 W3 K7 133.5(10) . . ?
O13 W1A O4M3 118(3) . . ?
O13 W1A O34 118(3) . . ?
O4M3 W1A O34 115.3(19) . . ?
O13 W1A O1G1 80(3) . . ?
O4M3 W1A O1G1 84.5(16) . . ?
O34 W1A O1G1 77.4(15) . . ?
O12 W2A O1M2 150(3) . . ?
O12 W2A O27 106(3) . . ?
O1M2 W2A O27 104.3(18) . . ?
O12 W2A O1G1 90(3) . . ?
O1M2 W2A O1G1 92.0(17) . . ?
O27 W2A O1G1 78.5(14) . . ?
O12 W2A K6 87(3) . 1_455 ?
O1M2 W2A K6 75.9(14) . 1_455 ?
O27 W2A K6 131.9(12) . 1_455 ?
O1G1 W2A K6 149.0(11) . 1_455 ?
O23 W3A O29 145(5) . . ?
O23 W3A O35 121(5) . . ?
O29 W3A O35 93.7(19) . . ?
O23 W3A O1G1 95(5) . . ?
O29 W3A O1G1 81.8(17) . . ?
O35 W3A O1G1 79.8(16) . . ?
O23 W3A K7 99(5) . . ?
O29 W3A K7 111.8(15) . . ?
O35 W3A K7 47.1(12) . . ?
O1G1 W3A K7 124.5(12) . . ?
O4T W4 O3M3 102.9(19) . . ?
O4T W4 O46 99(2) . . ?
O3M3 W4 O46 93(2) . . ?
O4T W4 O34 105.0(18) . . ?
O3M3 W4 O34 97.6(15) . . ?
O46 W4 O34 150.9(18) . . ?
O4T W4 O45 98.4(19) . . ?
O3M3 W4 O45 158.7(17) . . ?
O46 W4 O45 83(2) . . ?
O34 W4 O45 77.0(17) . . ?
O4T W4 O2G1 169.5(17) . . ?
O3M3 W4 O2G1 86.0(13) . . ?
O46 W4 O2G1 75.1(18) . . ?
O34 W4 O2G1 78.8(12) . . ?
O45 W4 O2G1 72.7(14) . . ?
O4T W4 K3 72.8(15) . 1_655 ?
O3M3 W4 K3 43.7(12) . 1_655 ?
O46 W4 K3 67.7(15) . 1_655 ?
O34 W4 K3 135.6(10) . 1_655 ?
O45 W4 K3 147.2(14) . 1_655 ?
O2G1 W4 K3 111.6(7) . 1_655 ?
O5T W5 O56 102(2) . . ?
O5T W5 O45 97(2) . . ?
O56 W5 O45 93.4(19) . . ?
O5T W5 O59 103(2) . . ?
O56 W5 O59 89.4(17) . . ?
O45 W5 O59 159.3(17) . . ?
O5T W5 O35 98(2) . . ?
O56 W5 O35 159.6(16) . . ?
O45 W5 O35 82.5(18) . . ?
O59 W5 O35 87.8(15) . . ?
O5T W5 O2G1 172.5(18) . . ?
O56 W5 O2G1 78.1(14) . . ?
O45 W5 O2G1 76.0(15) . . ?
O59 W5 O2G1 84.4(12) . . ?
O35 W5 O2G1 81.6(13) . . ?
O5T W5 K7 50.3(18) . . ?
O56 W5 K7 150.8(13) . . ?
O45 W5 K7 82.7(14) . . ?
O59 W5 K7 104.4(11) . . ?
O35 W5 K7 48.7(11) . . ?
O2G1 W5 K7 128.0(8) . . ?
O6T W6 O1M1 101.8(19) . . ?
O6T W6 O89 100.3(19) . . ?
O1M1 W6 O89 93.1(17) . . ?
O6T W6 O46 100(2) . . ?
O1M1 W6 O46 92.4(19) . . ?
O89 W6 O46 157(2) . . ?
O6T W6 O56 94.8(18) . . ?
O1M1 W6 O56 163.2(16) . . ?
O89 W6 O56 81.3(16) . . ?
O46 W6 O56 87.1(18) . . ?
O6T W6 O2G1 165.8(16) . . ?
O1M1 W6 O2G1 91.4(14) . . ?
O89 W6 O2G1 84.0(15) . . ?
O46 W6 O2G1 73.9(17) . . ?
O56 W6 O2G1 72.4(13) . . ?
O6T W6 K9 40.7(15) . 1_655 ?
O1M1 W6 K9 140.1(13) . 1_655 ?
O89 W6 K9 83.9(13) . 1_655 ?
O46 W6 K9 105.4(16) . 1_655 ?
O56 W6 K9 55.4(12) . 1_655 ?
O2G1 W6 K9 127.6(8) . 1_655 ?
O45 W4A O35 150(3) . . ?
O45 W4A O34 121(3) . . ?
O35 W4A O34 88(2) . . ?
O45 W4A O2G1 98(3) . . ?
O35 W4A O2G1 91.8(17) . . ?
O34 W4A O2G1 83.4(15) . . ?
O45 W4A K7 107(3) . . ?
O35 W4A K7 51.9(14) . . ?
O34 W4A K7 107.0(13) . . ?
O2G1 W4A K7 140.5(11) . . ?
O56 W5A O59 129(3) . . ?
O56 W5A O89 116(3) . . ?
O59 W5A O89 111.2(18) . . ?
O56 W5A O2G1 87(2) . . ?
O59 W5A O2G1 83.5(14) . . ?
O89 W5A O2G1 78.7(15) . . ?
O56 W5A K9 56(2) . 1_655 ?
O59 W5A K9 145.0(14) . 1_655 ?
O89 W5A K9 88.4(14) . 1_655 ?
O2G1 W5A K9 130.0(10) . 1_655 ?
O46 W6A O1M1 162(5) . . ?
O46 W6A O2G1 107(4) . . ?
O1M1 W6A O2G1 89.0(15) . . ?
O46 W6A O3M3 97(4) . . ?
O1M1 W6A O3M3 94.9(16) . . ?
O2G1 W6A O3M3 74.4(12) . . ?
O46 W6A K3 88(4) . 1_655 ?
O1M1 W6A K3 88.4(12) . 1_655 ?
O2G1 W6A K3 126.8(11) . 1_655 ?
O3M3 W6A K3 52.9(9) . 1_655 ?
O3M2 W7 O7T 103.8(18) . . ?
O3M2 W7 O78 97.3(18) . . ?
O7T W7 O78 102.6(19) . . ?
O3M2 W7 O27 89.1(16) . . ?
O7T W7 O27 101.2(17) . . ?
O78 W7 O27 153.0(17) . . ?
O3M2 W7 O67 159.1(16) . . ?
O7T W7 O67 95.0(17) . . ?
O78 W7 O67 87.1(17) . . ?
O27 W7 O67 78.3(15) . . ?
O3M2 W7 O3G1 85.8(14) . . ?
O7T W7 O3G1 170.1(16) . . ?
O78 W7 O3G1 73.4(15) . . ?
O27 W7 O3G1 81.0(13) . . ?
O67 W7 O3G1 75.9(13) . . ?
O3M2 W7 K4 56.2(12) . 2_565 ?
O7T W7 K4 50.1(14) . 2_565 ?
O78 W7 K4 92.7(13) . 2_565 ?
O27 W7 K4 112.4(11) . 2_565 ?
O67 W7 K4 144.2(11) . 2_565 ?
O3G1 W7 K4 138.0(8) . 2_565 ?
O3M2 W7 K8 130.7(12) . 2 ?
O7T W7 K8 74.7(15) . 2 ?
O78 W7 K8 39.4(14) . 2 ?
O27 W7 K8 140.1(10) . 2 ?
O67 W7 K8 62.9(11) . 2 ?
O3G1 W7 K8 97.4(9) . 2 ?
K4 W7 K8 95.4(4) 2_565 2 ?
O2M1 W8 O8T 103.7(17) . . ?
O2M1 W8 O89 89.6(17) . . ?
O8T W8 O89 102.5(18) . . ?
O2M1 W8 O78 91.5(17) . . ?
O8T W8 O78 99.5(18) . . ?
O89 W8 O78 157.0(18) . . ?
O2M1 W8 O68 159.3(17) . . ?
O8T W8 O68 97.0(17) . . ?
O89 W8 O68 85.5(16) . . ?
O78 W8 O68 85.5(17) . . ?
O2M1 W8 O3G1 87.0(15) . . ?
O8T W8 O3G1 166.8(15) . . ?
O89 W8 O3G1 85.1(15) . . ?
O78 W8 O3G1 72.1(15) . . ?
O68 W8 O3G1 72.6(14) . . ?
O2M1 W8 K8 126.3(12) . 2 ?
O8T W8 K8 65.0(13) . 2 ?
O89 W8 K8 143.3(13) . 2 ?
O78 W8 K8 45.2(13) . 2 ?
O68 W8 K8 63.6(11) . 2 ?
O3G1 W8 K8 102.5(9) . 2 ?
O2M1 W8 K1 49.2(12) . 2_665 ?
O8T W8 K1 55.1(13) . 2_665 ?
O89 W8 K1 105.6(13) . 2_665 ?
O78 W8 K1 92.3(13) . 2_665 ?
O68 W8 K1 151.3(11) . 2_665 ?
O3G1 W8 K1 133.7(8) . 2_665 ?
K8 W8 K1 94.9(4) 2 2_665 ?
O9T W9 O68 102(2) . . ?
O9T W9 O67 100(2) . . ?
O68 W9 O67 91.9(17) . . ?
O9T W9 O59 100(2) . . ?
O68 W9 O59 90.5(16) . . ?
O67 W9 O59 159.0(15) . . ?
O9T W9 O29 104(2) . . ?
O68 W9 O29 154.2(17) . . ?
O67 W9 O29 82.7(17) . . ?
O59 W9 O29 86.1(16) . . ?
O9T W9 O3G1 175(2) . . ?
O68 W9 O3G1 74.9(15) . . ?
O67 W9 O3G1 76.4(14) . . ?
O59 W9 O3G1 84.1(12) . . ?
O29 W9 O3G1 79.3(14) . . ?
O10T W10 O101 104.4(16) . . ?
O10T W10 O106 103.7(16) . . ?
O101 W10 O106 89.7(14) . . ?
O10T W10 O107 101.3(17) . . ?
O101 W10 O107 87.8(15) . . ?
O106 W10 O107 154.7(14) . . ?
O10T W10 O105 101.3(16) . . ?
O101 W10 O105 153.8(14) . . ?
O106 W10 O105 88.8(14) . . ?
O107 W10 O105 82.7(14) . . ?
O10T W10 O2G2 173.4(16) . . ?
O101 W10 O2G2 71.4(13) . . ?
O106 W10 O2G2 71.6(12) . . ?
O107 W10 O2G2 83.8(13) . . ?
O105 W10 O2G2 83.3(12) . . ?
O10T W10 K6 51.6(13) . 2_666 ?
O101 W10 K6 55.3(11) . 2_666 ?
O106 W10 K6 87.8(10) . 2_666 ?
O107 W10 K6 111.0(11) . 2_666 ?
O105 W10 K6 150.7(10) . 2_666 ?
O2G2 W10 K6 122.8(8) . 2_666 ?
O10T W10 K7 47.4(14) . 1_565 ?
O101 W10 K7 108.4(11) . 1_565 ?
O106 W10 K7 148.3(10) . 1_565 ?
O107 W10 K7 54.9(11) . 1_565 ?
O105 W10 K7 85.8(10) . 1_565 ?
O2G2 W10 K7 138.3(8) . 1_565 ?
K6 W10 K7 81.9(4) 2_666 1_565 ?
O11T W11 O2M3 102.6(16) . . ?
O11T W11 O112 100.2(17) . . ?
O2M3 W11 O112 92.0(14) . . ?
O11T W11 O116 98.7(16) . . ?
O2M3 W11 O116 92.8(14) . . ?
O112 W11 O116 159.0(13) . . ?
O11T W11 O101 97.0(16) . . ?
O2M3 W11 O101 160.4(14) . . ?
O112 W11 O101 85.0(14) . . ?
O116 W11 O101 83.6(14) . . ?
O11T W11 O2G2 167.7(15) . . ?
O2M3 W11 O2G2 87.4(12) . . ?
O112 W11 O2G2 86.4(12) . . ?
O116 W11 O2G2 73.4(12) . . ?
O101 W11 O2G2 73.1(13) . . ?
O12T W12 O3M1 104.5(17) . . ?
O12T W12 O112 100.4(17) . . ?
O3M1 W12 O112 92.0(16) . . ?
O12T W12 O123 97.8(16) . . ?
O3M1 W12 O123 92.5(15) . . ?
O112 W12 O123 159.5(13) . . ?
O12T W12 O127 94.6(16) . . ?
O3M1 W12 O127 160.9(14) . . ?
O112 W12 O127 84.9(14) . . ?
O123 W12 O127 84.3(13) . . ?
O12T W12 O1G2 165.5(15) . . ?
O3M1 W12 O1G2 88.0(14) . . ?
O112 W12 O1G2 86.2(13) . . ?
O123 W12 O1G2 74.0(12) . . ?
O127 W12 O1G2 73.0(12) . . ?
O12T W12 K3 46.9(13) . 1_655 ?
O3M1 W12 K3 60.2(12) . 1_655 ?
O112 W12 K3 114.6(10) . 1_655 ?
O123 W12 K3 84.8(9) . 1_655 ?
O127 W12 K3 137.7(10) . 1_655 ?
O1G2 W12 K3 141.1(8) . 1_655 ?
O13T W13 O4M1 102.4(17) . . ?
O13T W13 O134 103.9(17) . . ?
O4M1 W13 O134 92.2(15) . . ?
O13T W13 O137 92.9(17) . . ?
O4M1 W13 O137 164.3(15) . . ?
O134 W13 O137 80.5(15) . . ?
O13T W13 O123 102.2(16) . . ?
O4M1 W13 O123 95.6(14) . . ?
O134 W13 O123 150.5(14) . . ?
O137 W13 O123 84.6(13) . . ?
O13T W13 O1G2 166.9(15) . . ?
O4M1 W13 O1G2 90.2(13) . . ?
O134 W13 O1G2 79.1(13) . . ?
O137 W13 O1G2 74.9(13) . . ?
O123 W13 O1G2 72.4(12) . . ?
O13T W13 K5 52.7(14) . 2_665 ?
O4M1 W13 K5 152.4(11) . 2_665 ?
O134 W13 K5 104.6(11) . 2_665 ?
O137 W13 K5 43.1(11) . 2_665 ?
O123 W13 K5 80.6(10) . 2_665 ?
O1G2 W13 K5 114.2(8) . 2_665 ?
O13T W13 K1 90.0(13) . 2_665 ?
O4M1 W13 K1 42.2(11) . 2_665 ?
O134 W13 K1 55.9(11) . 2_665 ?
O137 W13 K1 135.6(10) . 2_665 ?
O123 W13 K1 137.8(9) . 2_665 ?
O1G2 W13 K1 102.0(8) . 2_665 ?
K5 W13 K1 135.0(4) 2_665 2_665 ?
O14A W14 O14T 102.5(18) . . ?
O14A W14 O134 96.0(15) . . ?
O14T W14 O134 99.5(18) . . ?
O14A W14 O145 96.2(15) . . ?
O14T W14 O145 96.9(18) . . ?
O134 W14 O145 156.9(16) . . ?
O14A W14 O147 165.6(15) . . ?
O14T W14 O147 91.9(17) . . ?
O134 W14 O147 81.7(15) . . ?
O145 W14 O147 81.6(15) . . ?
O14A W14 O3G2 87.1(14) . . ?
O14T W14 O3G2 167.6(16) . . ?
O134 W14 O3G2 87.1(14) . . ?
O145 W14 O3G2 74.0(14) . . ?
O147 W14 O3G2 78.6(13) . . ?
O14A W14 K4 41.6(11) . . ?
O14T W14 K4 61.0(14) . . ?
O134 W14 K4 99.9(11) . . ?
O145 W14 K4 102.3(11) . . ?
O147 W14 K4 152.8(11) . . ?
O3G2 W14 K4 128.5(9) . . ?
O15T W15 O15A 102.0(15) . . ?
O15T W15 O156 101.7(15) . . ?
O15A W15 O156 96.2(16) . . ?
O15T W15 O145 95.9(15) . . ?
O15A W15 O145 96.0(16) . . ?
O156 W15 O145 156.0(15) . . ?
O15T W15 O3G2 164.7(13) . . ?
O15A W15 O3G2 89.0(14) . . ?
O156 W15 O3G2 87.4(13) . . ?
O145 W15 O3G2 72.3(13) . . ?
O15T W15 O105 90.7(13) . . ?
O15A W15 O105 166.8(14) . . ?
O156 W15 O105 84.7(13) . . ?
O145 W15 O105 78.8(14) . . ?
O3G2 W15 O105 77.8(11) . . ?
O15T W15 K8 57.0(12) . 1_565 ?
O15A W15 K8 104.3(12) . 1_565 ?
O156 W15 K8 152.8(11) . 1_565 ?
O145 W15 K8 38.9(11) . 1_565 ?
O3G2 W15 K8 110.4(9) . 1_565 ?
O105 W15 K8 79.5(9) . 1_565 ?
O15T W15 K1 69.0(11) . 1_455 ?
O15A W15 K1 33.3(11) . 1_455 ?
O156 W15 K1 98.8(10) . 1_455 ?
O145 W15 K1 102.8(11) . 1_455 ?
O3G2 W15 K1 122.2(8) . 1_455 ?
O105 W15 K1 159.6(9) . 1_455 ?
K8 W15 K1 89.1(4) 1_565 1_455 ?
O16T W16 O4M2 102.5(17) . . ?
O16T W16 O156 101.3(16) . . ?
O4M2 W16 O156 95.6(15) . . ?
O16T W16 O106 92.9(16) . . ?
O4M2 W16 O106 164.4(15) . . ?
O156 W16 O106 83.5(14) . . ?
O16T W16 O116 102.2(15) . . ?
O4M2 W16 O116 93.3(14) . . ?
O156 W16 O116 152.3(15) . . ?
O106 W16 O116 81.1(13) . . ?
O16T W16 O2G2 165.7(14) . . ?
O4M2 W16 O2G2 90.9(14) . . ?
O156 W16 O2G2 81.9(13) . . ?
O106 W16 O2G2 73.5(13) . . ?
O116 W16 O2G2 71.8(12) . . ?
O16T W16 K2 44.6(12) . 1_455 ?
O4M2 W16 K2 144.1(12) . 1_455 ?
O156 W16 K2 104.1(11) . 1_455 ?
O106 W16 K2 50.0(11) . 1_455 ?
O116 W16 K2 83.1(10) . 1_455 ?
O2G2 W16 K2 121.1(8) . 1_455 ?
O17T W17 O127 104.1(16) . . ?
O17T W17 O107 100.7(17) . . ?
O127 W17 O107 87.6(15) . . ?
O17T W17 O147 101.4(17) . . ?
O127 W17 O147 154.5(15) . . ?
O107 W17 O147 86.6(16) . . ?
O17T W17 O137 102.0(17) . . ?
O127 W17 O137 92.0(14) . . ?
O107 W17 O137 156.7(15) . . ?
O147 W17 O137 83.8(15) . . ?
O17T W17 O1G2 174.6(15) . . ?
O127 W17 O1G2 74.1(12) . . ?
O107 W17 O1G2 84.4(13) . . ?
O147 W17 O1G2 80.6(13) . . ?
O137 W17 O1G2 73.1(13) . . ?
O17T W17 K7 45.6(14) . 1_565 ?
O127 W17 K7 106.6(11) . 1_565 ?
O107 W17 K7 55.8(11) . 1_565 ?
O147 W17 K7 90.4(12) . 1_565 ?
O137 W17 K7 145.2(10) . 1_565 ?
O1G2 W17 K7 139.7(8) . 1_565 ?
O3G1 Ge1 O2G1 106.3(15) . . ?
O3G1 Ge1 O1G1 108.8(16) . . ?
O2G1 Ge1 O1G1 105.4(15) . . ?
O3G1 Ge1 O4G1 111.2(15) . . ?
O2G1 Ge1 O4G1 111.5(15) . . ?
O1G1 Ge1 O4G1 113.3(17) . . ?
O3G2 Ge2 O4G2 109.1(15) . . ?
O3G2 Ge2 O1G2 107.0(15) . . ?
O4G2 Ge2 O1G2 112.2(15) . . ?
O3G2 Ge2 O2G2 109.9(14) . . ?
O4G2 Ge2 O2G2 111.0(15) . . ?
O1G2 Ge2 O2G2 107.6(14) . . ?
O2M1 Mn1 O4M1 90.2(13) . . ?
O2M1 Mn1 O1M1 85.1(13) . . ?
O4M1 Mn1 O1M1 90.4(13) . . ?
O2M1 Mn1 O4G2 88.9(13) . . ?
O4M1 Mn1 O4G2 96.8(13) . . ?
O1M1 Mn1 O4G2 170.7(13) . . ?
O2M1 Mn1 O4G1 89.7(13) . . ?
O4M1 Mn1 O4G1 178.6(13) . . ?
O1M1 Mn1 O4G1 91.0(13) . . ?
O4G2 Mn1 O4G1 81.8(13) . . ?
O2M1 Mn1 O3M1 174.1(14) . . ?
O4M1 Mn1 O3M1 95.5(13) . . ?
O1M1 Mn1 O3M1 93.1(13) . . ?
O4G2 Mn1 O3M1 92.1(13) . . ?
O4G1 Mn1 O3M1 84.7(13) . . ?
O2M1 Mn1 K1 49.7(10) . 2_665 ?
O4M1 Mn1 K1 43.7(9) . 2_665 ?
O1M1 Mn1 K1 100.6(10) . 2_665 ?
O4G2 Mn1 K1 80.7(9) . 2_665 ?
O4G1 Mn1 K1 135.7(9) . 2_665 ?
O3M1 Mn1 K1 136.2(10) . 2_665 ?
O3M2 Mn2 O4M2 95.6(14) . . ?
O3M2 Mn2 O4G2 94.6(14) . . ?
O4M2 Mn2 O4G2 95.8(14) . . ?
O3M2 Mn2 O1M2 84.7(14) . . ?
O4M2 Mn2 O1M2 94.4(14) . . ?
O4G2 Mn2 O1M2 169.7(14) . . ?
O3M2 Mn2 O2M3 170.1(13) . . ?
O4M2 Mn2 O2M3 93.3(13) . . ?
O4G2 Mn2 O2M3 88.8(12) . . ?
O1M2 Mn2 O2M3 90.2(13) . . ?
O3M2 Mn2 O4G1 89.3(13) . . ?
O4M2 Mn2 O4G1 174.4(13) . . ?
O4G2 Mn2 O4G1 81.0(13) . . ?
O1M2 Mn2 O4G1 88.7(13) . . ?
O2M3 Mn2 O4G1 82.1(12) . . ?
O3M3 Mn3 O4M3 93.4(15) . . ?
O3M3 Mn3 O4G1 88.3(13) . . ?
O4M3 Mn3 O4G1 90.5(15) . . ?
O3M3 Mn3 O1M3 86.0(14) . . ?
O4M3 Mn3 O1M3 90.4(15) . . ?
O4G1 Mn3 O1M3 174.3(14) . . ?
O3M3 Mn3 O2M3 173.6(14) . . ?
O4M3 Mn3 O2M3 88.8(14) . . ?
O4G1 Mn3 O2M3 85.6(12) . . ?
O1M3 Mn3 O2M3 100.0(13) . . ?
O3M3 Mn3 O3M1 94.9(14) . . ?
O4M3 Mn3 O3M1 170.1(15) . . ?
O4G1 Mn3 O3M1 84.3(13) . . ?
O1M3 Mn3 O3M1 95.6(14) . . ?
O2M3 Mn3 O3M1 82.4(13) . . ?
O3M3 Mn3 K3 48.2(10) . 1_655 ?
O4M3 Mn3 K3 130.5(12) . 1_655 ?
O4G1 Mn3 K3 113.7(10) . 1_655 ?
O1M3 Mn3 K3 61.8(11) . 1_655 ?
O2M3 Mn3 K3 133.2(9) . 1_655 ?
O3M1 Mn3 K3 59.4(9) . 1_655 ?
O15A Mn4 O15A 179.999(5) 2_565 . ?
O15A Mn4 O14A 90.5(12) 2_565 . ?
O15A Mn4 O14A 89.5(12) . . ?
O15A Mn4 O14A 89.5(12) 2_565 2_565 ?
O15A Mn4 O14A 90.5(12) . 2_565 ?
O14A Mn4 O14A 179.999(3) . 2_565 ?
O15A Mn4 O4MN 96.9(11) 2_565 2_565 ?
O15A Mn4 O4MN 83.1(11) . 2_565 ?
O14A Mn4 O4MN 85.1(11) . 2_565 ?
O14A Mn4 O4MN 94.9(11) 2_565 2_565 ?
O15A Mn4 O4MN 83.1(11) 2_565 . ?
O15A Mn4 O4MN 96.9(11) . . ?
O14A Mn4 O4MN 94.9(11) . . ?
O14A Mn4 O4MN 85.1(11) 2_565 . ?
O4MN Mn4 O4MN 180.0(10) 2_565 . ?
O15A Mn4 K1 130.9(9) 2_565 1_455 ?
O15A Mn4 K1 49.1(9) . 1_455 ?
O14A Mn4 K1 121.1(8) . 1_455 ?
O14A Mn4 K1 58.9(8) 2_565 1_455 ?
O4MN Mn4 K1 54.9(8) 2_565 1_455 ?
O4MN Mn4 K1 125.1(8) . 1_455 ?
O15A Mn4 K1 49.1(9) 2_565 2_665 ?
O15A Mn4 K1 130.9(9) . 2_665 ?
O14A Mn4 K1 58.9(8) . 2_665 ?
O14A Mn4 K1 121.1(8) 2_565 2_665 ?
O4MN Mn4 K1 125.1(8) 2_565 2_665 ?
O4MN Mn4 K1 54.9(8) . 2_665 ?
K1 Mn4 K1 179.999(1) 1_455 2_665 ?
O15A Mn4 K4 65.4(9) 2_565 . ?
O15A Mn4 K4 114.6(9) . . ?
O14A Mn4 K4 44.4(9) . . ?
O14A Mn4 K4 135.6(9) 2_565 . ?
O4MN Mn4 K4 55.7(8) 2_565 . ?
O4MN Mn4 K4 124.3(8) . . ?
K1 Mn4 K4 110.0(4) 1_455 . ?
K1 Mn4 K4 70.0(4) 2_665 . ?
O15A Mn4 K4 114.6(9) 2_565 2_565 ?
O15A Mn4 K4 65.4(9) . 2_565 ?
O14A Mn4 K4 135.6(9) . 2_565 ?
O14A Mn4 K4 44.4(9) 2_565 2_565 ?
O4MN Mn4 K4 124.3(8) 2_565 2_565 ?
O4MN Mn4 K4 55.7(8) . 2_565 ?
K1 Mn4 K4 70.0(4) 1_455 2_565 ?
K1 Mn4 K4 110.0(4) 2_665 2_565 ?
K4 Mn4 K4 179.999(1) . 2_565 ?
W1 O1T K6 117(2) . 1_455 ?
W1 O1T K2 109.7(19) . 2_666 ?
K6 O1T K2 102.5(12) 1_455 2_666 ?
W3 O3T K7 107(2) . . ?
W4 O4T K6 155(2) . . ?
W5 O5T K7 104(2) . . ?
W6 O6T K9 115(2) . 1_655 ?
W6 O6T K4 137(2) . 2_665 ?
K9 O6T K4 102.6(10) 1_655 2_665 ?
W7 O7T K9 153(2) . . ?
W7 O7T K4 104.3(16) . 2_565 ?
K9 O7T K4 102.7(11) . 2_565 ?
W8 O8T K5 157(2) . . ?
W8 O8T K1 99.4(14) . 2_665 ?
K5 O8T K1 100.9(9) . 2_665 ?
W8 O8T K8 88.3(14) . 2 ?
K5 O8T K8 91.7(11) . 2 ?
K1 O8T K8 116.0(12) 2_665 2 ?
W9 O9T K8 153(3) . . ?
W10 O10T K7 106.7(18) . 1_565 ?
W10 O10T K6 100.8(17) . 2_666 ?
K7 O10T K6 113.8(14) 1_565 2_666 ?
W6 O1M1 W6A 48.1(10) . . ?
W6 O1M1 Mn1 143(2) . . ?
W6A O1M1 Mn1 137(2) . . ?
W11 O11T K3 144(2) . 2_566 ?
W11 O11T K2 123.5(18) . 2_666 ?
K3 O11T K2 91.8(13) 2_566 2_666 ?
Ge1 O1G1 W3 125.9(19) . . ?
Ge1 O1G1 W3A 128(2) . . ?
W3 O1G1 W3A 49.8(9) . . ?
Ge1 O1G1 W2A 118.1(18) . . ?
W3 O1G1 W2A 115.8(16) . . ?
W3A O1G1 W2A 94.2(15) . . ?
Ge1 O1G1 W1 123.1(18) . . ?
W3 O1G1 W1 93.1(13) . . ?
W3A O1G1 W1 108.6(16) . . ?
W2A O1G1 W1 44.1(8) . . ?
Ge1 O1G1 W2 121.4(18) . . ?
W3 O1G1 W2 92.0(13) . . ?
W3A O1G1 W2 45.8(9) . . ?
W2A O1G1 W2 56.0(9) . . ?
W1 O1G1 W2 92.2(13) . . ?
Ge1 O1G1 W1A 119.7(19) . . ?
W3 O1G1 W1A 52.4(9) . . ?
W3A O1G1 W1A 95.9(15) . . ?
W2A O1G1 W1A 93.2(14) . . ?
W1 O1G1 W1A 51.1(9) . . ?
W2 O1G1 W1A 118.9(16) . . ?
W2A O1M2 W1 57.0(12) . . ?
W2A O1M2 Mn2 139(2) . . ?
W1 O1M2 Mn2 137.5(19) . . ?
W12 O12T K2 144(2) . . ?
W12 O12T K3 107.1(17) . 1_655 ?
K2 O12T K3 94.4(12) . 1_655 ?
Ge2 O1G2 W12 122.2(16) . . ?
Ge2 O1G2 W13 124.6(16) . . ?
W12 O1G2 W13 93.3(11) . . ?
Ge2 O1G2 W17 122.6(15) . . ?
W12 O1G2 W17 93.8(11) . . ?
W13 O1G2 W17 91.8(11) . . ?
W2A O12 W1 66(3) . . ?
W2A O12 W2 94(3) . . ?
W1 O12 W2 124(2) . . ?
W13 O13T K1 155(2) . . ?
W13 O13T K5 100.5(17) . 2_665 ?
K1 O13T K5 103.6(14) . 2_665 ?
Mn3 O1M3 K3 83.2(12) . 1_655 ?
W1A O13 W1 88(3) . . ?
W1A O13 W3 86(4) . . ?
W1 O13 W3 129(3) . . ?
W14 O14A Mn4 136.7(18) . . ?
W14 O14A K4 115.3(15) . . ?
Mn4 O14A K4 102.8(12) . . ?
W14 O14A K1 110.8(14) . 2_665 ?
Mn4 O14A K1 85.3(10) . 2_665 ?
K4 O14A K1 93.5(10) . 2_665 ?
W14 O14T K9 172(2) . 2_565 ?
W14 O14T K4 93.1(16) . . ?
K9 O14T K4 91.6(13) 2_565 . ?
W15 O15A Mn4 134.2(19) . . ?
W15 O15A K1 127.5(17) . 1_455 ?
Mn4 O15A K1 95.1(12) . 1_455 ?
W15 O15T K5 168.5(17) . 2_565 ?
W15 O15T K8 97.4(14) . 1_565 ?
K5 O15T K8 92.0(10) 2_565 1_565 ?
W16 O16T K3 147.4(19) . . ?
W16 O16T K2 110.8(16) . 1_455 ?
K3 O16T K2 96.2(13) . 1_455 ?
W17 O17T K7 108.7(18) . 1_565 ?
W8 O2M1 Mn1 151(2) . . ?
W8 O2M1 K1 106.3(16) . 2_665 ?
Mn1 O2M1 K1 98.1(13) . 2_665 ?
Ge1 O2G1 W6A 127.7(16) . . ?
Ge1 O2G1 W4A 123.4(16) . . ?
W6A O2G1 W4A 97.8(13) . . ?
Ge1 O2G1 W6 122.2(14) . . ?
W6A O2G1 W6 38.2(7) . . ?
W4A O2G1 W6 114.3(13) . . ?
Ge1 O2G1 W5 127.7(15) . . ?
W6A O2G1 W5 104.1(12) . . ?
W4A O2G1 W5 43.2(7) . . ?
W6 O2G1 W5 92.8(11) . . ?
Ge1 O2G1 W4 120.9(15) . . ?
W6A O2G1 W4 55.8(8) . . ?
W4A O2G1 W4 55.9(8) . . ?
W6 O2G1 W4 92.0(10) . . ?
W5 O2G1 W4 91.9(10) . . ?
Ge1 O2G1 W5A 118.5(14) . . ?
W6A O2G1 W5A 90.4(12) . . ?
W4A O2G1 W5A 88.5(11) . . ?
W6 O2G1 W5A 58.4(8) . . ?
W5 O2G1 W5A 46.6(7) . . ?
W4 O2G1 W5A 120.5(13) . . ?
Ge2 O2G2 W11 122.7(15) . . ?
Ge2 O2G2 W16 121.7(15) . . ?
W11 O2G2 W16 95.0(12) . . ?
Ge2 O2G2 W10 122.8(15) . . ?
W11 O2G2 W10 94.9(11) . . ?
W16 O2G2 W10 92.0(11) . . ?
W11 O2M3 Mn3 129.3(16) . . ?
W11 O2M3 Mn2 133.2(16) . . ?
Mn3 O2M3 Mn2 95.0(12) . . ?
W3A O23 W3 91(5) . . ?
W3A O23 W2 73(5) . . ?
W3 O23 W2 128(2) . . ?
W2 O27 W7 148(2) . . ?
W2 O27 W2A 65.7(12) . . ?
W7 O27 W2A 132.3(18) . . ?
W2 O29 W3A 57.3(14) . . ?
W2 O29 W9 146(2) . . ?
W3A O29 W9 149(2) . . ?
W12 O3M1 Mn1 132.2(19) . . ?
W12 O3M1 Mn3 130.5(19) . . ?
Mn1 O3M1 Mn3 92.4(13) . . ?
W12 O3M1 K3 91.2(13) . 1_655 ?
Mn1 O3M1 K3 117.7(14) . 1_655 ?
Mn3 O3M1 K3 82.9(11) . 1_655 ?
Ge1 O3G1 W8 123.1(17) . . ?
Ge1 O3G1 W7 123.3(17) . . ?
W8 O3G1 W7 93.0(11) . . ?
Ge1 O3G1 W9 125.7(16) . . ?
W8 O3G1 W9 91.5(11) . . ?
W7 O3G1 W9 90.6(11) . . ?
Ge2 O3G2 W14 128.3(17) . . ?
Ge2 O3G2 W15 126.2(17) . . ?
W14 O3G2 W15 97.2(12) . . ?
W7 O3M2 Mn2 160(2) . . ?
W7 O3M2 K4 97.5(15) . 2_565 ?
Mn2 O3M2 K4 102.2(13) . 2_565 ?
W4 O3M3 Mn3 152(2) . . ?
W4 O3M3 W6A 58.3(11) . . ?
Mn3 O3M3 W6A 127.3(17) . . ?
W4 O3M3 K3 110.0(16) . 1_655 ?
Mn3 O3M3 K3 98.1(14) . 1_655 ?
W6A O3M3 K3 82.7(12) . 1_655 ?
W3 O34 W4A 89.6(16) . . ?
W3 O34 W1A 66.4(13) . . ?
W4A O34 W1A 151(2) . . ?
W3 O34 W4 154(2) . . ?
W4A O34 W4 68.3(14) . . ?
W1A O34 W4 129.1(19) . . ?
W4A O35 W3 95(2) . . ?
W4A O35 W5 53.7(13) . . ?
W3 O35 W5 145(2) . . ?
W4A O35 W3A 148(2) . . ?
W3 O35 W3A 58.6(13) . . ?
W5 O35 W3A 142(2) . . ?
W4A O35 K7 101.7(18) . . ?
W3 O35 K7 101.6(16) . . ?
W5 O35 K7 100.2(15) . . ?
W3A O35 K7 101.5(16) . . ?
Ge1 O4G1 Mn3 121.2(17) . . ?
Ge1 O4G1 Mn1 120.7(18) . . ?
Mn3 O4G1 Mn1 98.2(13) . . ?
Ge1 O4G1 Mn2 119.1(17) . . ?
Mn3 O4G1 Mn2 95.7(13) . . ?
Mn1 O4G1 Mn2 96.2(13) . . ?
W13 O4M1 Mn1 129.6(18) . . ?
W13 O4M1 K1 112.3(14) . 2_665 ?
Mn1 O4M1 K1 105.0(13) . 2_665 ?
W16 O4M2 Mn2 133.6(19) . . ?
W16 O4M2 K4 114.3(15) . 2_565 ?
Mn2 O4M2 K4 100.4(13) . 2_565 ?
Ge2 O4G2 Mn2 120.0(18) . . ?
Ge2 O4G2 Mn1 116.6(17) . . ?
Mn2 O4G2 Mn1 100.9(14) . . ?
W1 O4M3 W1A 65.1(15) . . ?
W1 O4M3 Mn3 140(2) . . ?
W1A O4M3 Mn3 127(2) . . ?
W1 O4M3 K2 92.2(16) . 2_666 ?
W1A O4M3 K2 114.6(18) . 2_666 ?
Mn3 O4M3 K2 109.9(16) . 2_666 ?
Mn4 O4MN K1 87.8(9) . 2_665 ?
Mn4 O4MN K4 89.3(9) . 2_565 ?
K1 O4MN K4 169.6(11) 2_665 2_565 ?
W4A O45 W5 65(3) . . ?
W4A O45 W4 84(3) . . ?
W5 O45 W4 119(2) . . ?
W6A O46 W4 97(5) . . ?
W6A O46 W6 42(3) . . ?
W4 O46 W6 118(3) . . ?
W5A O56 W5 78(2) . . ?
W5A O56 W6 85(2) . . ?
W5 O56 W6 116(2) . . ?
W5A O56 K9 107(3) . 1_655 ?
W5 O56 K9 153.8(19) . 1_655 ?
W6 O56 K9 90.0(14) . 1_655 ?
W5A O59 W5 60.9(12) . . ?
W5A O59 W9 127.2(19) . . ?
W5 O59 W9 158(2) . . ?
W9 O67 W7 117.0(19) . . ?
W9 O68 W8 121(2) . . ?
W9 O68 K8 112.2(17) . 2 ?
W8 O68 K8 83.2(12) . 2 ?
W7 O78 W8 121(2) . . ?
W7 O78 K8 115(2) . 2 ?
W8 O78 K8 104.2(19) . 2 ?
W6 O89 W8 146(2) . . ?
W6 O89 W5A 72.0(15) . . ?
W8 O89 W5A 126(2) . . ?
W10 O101 W11 120.4(17) . . ?
W10 O101 K6 93.3(13) . 2_666 ?
W11 O101 K6 138.3(16) . 2_666 ?
W10 O105 W15 135.7(17) . . ?
W16 O106 W10 122.8(17) . . ?
W16 O106 K2 101.7(13) . 1_455 ?
W10 O106 K2 133.3(15) . 1_455 ?
W17 O107 W10 159(2) . . ?
W17 O107 K7 94.2(13) . 1_565 ?
W10 O107 K7 94.8(13) . 1_565 ?
W12 O112 W11 149.6(18) . . ?
W11 O116 W16 118.6(16) . . ?
W12 O123 W13 119.6(16) . . ?
W17 O127 W12 119.0(16) . . ?
W13 O134 W14 156(2) . . ?
W13 O134 K1 95.2(13) . 2_665 ?
W14 O134 K1 104.1(14) . 2_665 ?
W13 O137 W17 120.2(18) . . ?
W13 O137 K5 108.5(15) . 2_665 ?
W17 O137 K5 125.4(16) . 2_665 ?
W14 O145 W15 114.7(18) . . ?
W14 O145 K8 132.0(19) . 1_565 ?
W15 O145 K8 113.3(17) . 1_565 ?
W17 O147 W14 142(2) . . ?
W16 O156 W15 155(2) . . ?
O13T K1 O6W 70.5(17) . . ?
O13T K1 O4M1 105.9(12) . 2_665 ?
O6W K1 O4M1 91.5(16) . 2_665 ?
O13T K1 O15A 106.3(12) . 1_655 ?
O6W K1 O15A 100.6(16) . 1_655 ?
O4M1 K1 O15A 147.8(11) 2_665 1_655 ?
O13T K1 O2M1 107.2(12) . 2_665 ?
O6W K1 O2M1 151.9(16) . 2_665 ?
O4M1 K1 O2M1 61.7(10) 2_665 2_665 ?
O15A K1 O2M1 106.6(11) 1_655 2_665 ?
O13T K1 O4MN 152.6(12) . 2_665 ?
O6W K1 O4MN 132.5(16) . 2_665 ?
O4M1 K1 O4MN 89.9(9) 2_665 2_665 ?
O15A K1 O4MN 60.0(9) 1_655 2_665 ?
O2M1 K1 O4MN 60.5(9) 2_665 2_665 ?
O13T K1 O8T 70.3(11) . 2_665 ?
O6W K1 O8T 140.5(16) . 2_665 ?
O4M1 K1 O8T 103.2(9) 2_665 2_665 ?
O15A K1 O8T 86.2(10) 1_655 2_665 ?
O2M1 K1 O8T 49.8(8) 2_665 2_665 ?
O4MN K1 O8T 84.6(8) 2_665 2_665 ?
O13T K1 O14A 134.5(12) . 2_665 ?
O6W K1 O14A 69.5(16) . 2_665 ?
O4M1 K1 O14A 96.0(10) 2_665 2_665 ?
O15A K1 O14A 61.7(9) 1_655 2_665 ?
O2M1 K1 O14A 118.3(10) 2_665 2_665 ?
O4MN K1 O14A 63.1(8) 2_665 2_665 ?
O8T K1 O14A 142.3(10) 2_665 2_665 ?
O13T K1 O134 122.0(12) . 2_665 ?
O6W K1 O134 59.7(16) . 2_665 ?
O4M1 K1 O134 51.6(9) 2_665 2_665 ?
O15A K1 O134 110.2(10) 1_655 2_665 ?
O2M1 K1 O134 103.6(10) 2_665 2_665 ?
O4MN K1 O134 85.4(9) 2_665 2_665 ?
O8T K1 O134 152.9(9) 2_665 2_665 ?
O14A K1 O134 48.6(9) 2_665 2_665 ?
O13T K1 Mn4 140.6(10) . 1_655 ?
O6W K1 Mn4 100.8(15) . 1_655 ?
O4M1 K1 Mn4 112.9(8) 2_665 1_655 ?
O15A K1 Mn4 35.8(7) 1_655 1_655 ?
O2M1 K1 Mn4 97.5(8) 2_665 1_655 ?
O4MN K1 Mn4 37.2(5) 2_665 1_655 ?
O8T K1 Mn4 106.5(8) 2_665 1_655 ?
O14A K1 Mn4 35.8(6) 2_665 1_655 ?
O134 K1 Mn4 79.5(7) 2_665 1_655 ?
O13T K1 W8 90.6(10) . 2_665 ?
O6W K1 W8 158.2(15) . 2_665 ?
O4M1 K1 W8 83.1(7) 2_665 2_665 ?
O15A K1 W8 95.0(8) 1_655 2_665 ?
O2M1 K1 W8 24.5(7) 2_665 2_665 ?
O4MN K1 W8 68.9(6) 2_665 2_665 ?
O8T K1 W8 25.5(4) 2_665 2_665 ?
O14A K1 W8 132.0(7) 2_665 2_665 ?
O134 K1 W8 128.1(8) 2_665 2_665 ?
Mn4 K1 W8 100.8(3) 1_655 2_665 ?
O13T K1 W13 107.5(10) . 2_665 ?
O6W K1 W13 68.9(14) . 2_665 ?
O4M1 K1 W13 25.5(7) 2_665 2_665 ?
O15A K1 W13 138.2(8) 1_655 2_665 ?
O2M1 K1 W13 86.0(7) 2_665 2_665 ?
O4MN K1 W13 96.4(6) 2_665 2_665 ?
O8T K1 W13 128.3(7) 2_665 2_665 ?
O14A K1 W13 77.1(6) 2_665 2_665 ?
O134 K1 W13 28.8(6) 2_665 2_665 ?
Mn4 K1 W13 104.4(4) 1_655 2_665 ?
W8 K1 W13 108.4(4) 2_665 2_665 ?
O1W K2 O12T 139.8(13) 2_766 . ?
O1W K2 O1T 66.8(13) 2_766 2_666 ?
O12T K2 O1T 142.9(12) . 2_666 ?
O1W K2 O5W 130.6(17) 2_766 . ?
O12T K2 O5W 73.3(15) . . ?
O1T K2 O5W 110.6(15) 2_666 . ?
O1W K2 O16T 86.4(12) 2_766 1_655 ?
O12T K2 O16T 73.3(11) . 1_655 ?
O1T K2 O16T 143.4(11) 2_666 1_655 ?
O5W K2 O16T 68.0(14) . 1_655 ?
O1W K2 O106 65.1(11) 2_766 1_655 ?
O12T K2 O106 120.3(12) . 1_655 ?
O1T K2 O106 92.9(9) 2_666 1_655 ?
O5W K2 O106 65.9(14) . 1_655 ?
O16T K2 O106 52.0(10) 1_655 1_655 ?
O1W K2 O11T 77.1(12) 2_766 2_666 ?
O12T K2 O11T 63.5(11) . 2_666 ?
O1T K2 O11T 123.2(12) 2_666 2_666 ?
O5W K2 O11T 126.2(15) . 2_666 ?
O16T K2 O11T 70.0(11) 1_655 2_666 ?
O106 K2 O11T 110.2(11) 1_655 2_666 ?
O1W K2 O4M3 89.5(12) 2_766 2_666 ?
O12T K2 O4M3 94.9(12) . 2_666 ?
O1T K2 O4M3 53.4(9) 2_666 2_666 ?
O5W K2 O4M3 130.3(15) . 2_666 ?
O16T K2 O4M3 155.4(12) 1_655 2_666 ?
O106 K2 O4M3 144.9(11) 1_655 2_666 ?
O11T K2 O4M3 85.4(12) 2_666 2_666 ?
O1W K2 W1 73.4(9) 2_766 2_666 ?
O12T K2 W1 122.7(10) . 2_666 ?
O1T K2 W1 24.8(5) 2_666 2_666 ?
O5W K2 W1 125.8(13) . 2_666 ?
O16T K2 W1 159.8(9) 1_655 2_666 ?
O106 K2 W1 116.4(8) 1_655 2_666 ?
O11T K2 W1 104.5(9) 2_666 2_666 ?
O4M3 K2 W1 28.9(8) 2_666 2_666 ?
O1W K2 W16 70.9(9) 2_766 1_655 ?
O12T K2 W16 97.2(9) . 1_655 ?
O1T K2 W16 119.0(8) 2_666 1_655 ?
O5W K2 W16 69.0(13) . 1_655 ?
O16T K2 W16 24.6(7) 1_655 1_655 ?
O106 K2 W16 28.3(6) 1_655 1_655 ?
O11T K2 W16 85.7(8) 2_666 1_655 ?
O4M3 K2 W16 159.9(9) 2_666 1_655 ?
W1 K2 W16 139.4(4) 2_666 1_655 ?
O1W K2 K3 100.8(10) 2_766 1_655 ?
O12T K2 K3 43.0(8) . 1_655 ?
O1T K2 K3 163.6(10) 2_666 1_655 ?
O5W K2 K3 85.6(13) . 1_655 ?
O16T K2 K3 39.3(8) 1_655 1_655 ?
O106 K2 K3 91.1(8) 1_655 1_655 ?
O11T K2 K3 40.9(8) 2_666 1_655 ?
O4M3 K2 K3 118.5(9) 2_666 1_655 ?
W1 K2 K3 143.9(5) 2_666 1_655 ?
W16 K2 K3 63.0(3) 1_655 1_655 ?
O1W K2 K6 34.4(9) 2_766 2_766 ?
O12T K2 K6 172.8(10) . 2_766 ?
O1T K2 K6 37.6(8) 2_666 2_766 ?
O5W K2 K6 113.7(14) . 2_766 ?
O16T K2 K6 107.4(9) 1_655 2_766 ?
O106 K2 K6 63.5(7) 1_655 2_766 ?
O11T K2 K6 109.7(9) 2_666 2_766 ?
O4M3 K2 K6 81.7(9) 2_666 2_766 ?
W1 K2 K6 55.1(4) 2_666 2_766 ?
W16 K2 K6 84.4(4) 1_655 2_766 ?
K3 K2 K6 133.7(5) 1_655 2_766 ?
O16T K3 O11T 79.5(13) . 2_566 ?
O16T K3 O3M3 160.8(13) . 1_455 ?
O11T K3 O3M3 119.6(13) 2_566 1_455 ?
O16T K3 O12T 77.4(12) . 1_455 ?
O11T K3 O12T 67.6(12) 2_566 1_455 ?
O3M3 K3 O12T 110.3(12) 1_455 1_455 ?
O16T K3 O7W 63.6(16) . 1_455 ?
O11T K3 O7W 141.4(17) 2_566 1_455 ?
O3M3 K3 O7W 98.0(16) 1_455 1_455 ?
O12T K3 O7W 92.7(16) 1_455 1_455 ?
O16T K3 O9W 75.0(17) . . ?
O11T K3 O9W 109.7(17) 2_566 . ?
O3M3 K3 O9W 95.1(16) 1_455 . ?
O12T K3 O9W 152.3(18) 1_455 . ?
O7W K3 O9W 72.3(19) 1_455 . ?
O16T K3 O3M1 111.8(12) . 1_455 ?
O11T K3 O3M1 113.3(12) 2_566 1_455 ?
O3M3 K3 O3M1 64.3(10) 1_455 1_455 ?
O12T K3 O3M1 53.5(10) 1_455 1_455 ?
O7W K3 O3M1 73.8(15) 1_455 1_455 ?
O9W K3 O3M1 137.0(16) . 1_455 ?
O16T K3 O1M3 140.6(12) . 1_455 ?
O11T K3 O1M3 70.9(11) 2_566 1_455 ?
O3M3 K3 O1M3 55.8(10) 1_455 1_455 ?
O12T K3 O1M3 67.8(11) 1_455 1_455 ?
O7W K3 O1M3 133.6(16) 1_455 1_455 ?
O9W K3 O1M3 139.1(17) . 1_455 ?
O3M1 K3 O1M3 60.6(10) 1_455 1_455 ?
O16T K3 W6A 116.8(10) . 1_455 ?
O11T K3 W6A 157.8(11) 2_566 1_455 ?
O3M3 K3 W6A 44.4(8) 1_455 1_455 ?
O12T K3 W6A 128.2(10) 1_455 1_455 ?
O7W K3 W6A 59.4(14) 1_455 1_455 ?
O9W K3 W6A 64.2(14) . 1_455 ?
O3M1 K3 W6A 76.0(8) 1_455 1_455 ?
O1M3 K3 W6A 99.3(8) 1_455 1_455 ?
O16T K3 W12 89.9(9) . 1_455 ?
O11T K3 W12 92.2(9) 2_566 1_455 ?
O3M3 K3 W12 91.1(8) 1_455 1_455 ?
O12T K3 W12 26.0(8) 1_455 1_455 ?
O7W K3 W12 77.9(13) 1_455 1_455 ?
O9W K3 W12 150.1(15) . 1_455 ?
O3M1 K3 W12 28.6(6) 1_455 1_455 ?
O1M3 K3 W12 66.5(7) 1_455 1_455 ?
W6A K3 W12 102.2(6) 1_455 1_455 ?
O16T K3 Mn3 149.0(10) . 1_455 ?
O11T K3 Mn3 105.6(10) 2_566 1_455 ?
O3M3 K3 Mn3 33.7(8) 1_455 1_455 ?
O12T K3 Mn3 76.6(9) 1_455 1_455 ?
O7W K3 Mn3 101.2(14) 1_455 1_455 ?
O9W K3 Mn3 128.3(15) . 1_455 ?
O3M1 K3 Mn3 37.7(7) 1_455 1_455 ?
O1M3 K3 Mn3 35.1(7) 1_455 1_455 ?
W6A K3 Mn3 68.8(5) 1_455 1_455 ?
W12 K3 Mn3 59.7(3) 1_455 1_455 ?
O16T K3 W4 142.0(10) . 1_455 ?
O11T K3 W4 124.2(10) 2_566 1_455 ?
O3M3 K3 W4 26.2(7) 1_455 1_455 ?
O12T K3 W4 136.5(10) 1_455 1_455 ?
O7W K3 W4 93.2(14) 1_455 1_455 ?
O9W K3 W4 69.1(14) . 1_455 ?
O3M1 K3 W4 87.2(7) 1_455 1_455 ?
O1M3 K3 W4 77.3(7) 1_455 1_455 ?
W6A K3 W4 33.9(3) 1_455 1_455 ?
W12 K3 W4 115.4(5) 1_455 1_455 ?
Mn3 K3 W4 59.9(3) 1_455 1_455 ?
O14A K4 O7W 124.7(16) . 2_665 ?
O14A K4 O6T 104.2(12) . 2_665 ?
O7W K4 O6T 70.2(15) 2_665 2_665 ?
O14A K4 O7T 95.6(12) . 2_565 ?
O7W K4 O7T 127.2(16) 2_665 2_565 ?
O6T K4 O7T 67.6(10) 2_665 2_565 ?
O14A K4 O3M2 110.9(11) . 2_565 ?
O7W K4 O3M2 122.8(16) 2_665 2_565 ?
O6T K4 O3M2 110.1(12) 2_665 2_565 ?
O7T K4 O3M2 50.9(8) 2_565 2_565 ?
O14A K4 O4M2 133.3(11) . 2_565 ?
O7W K4 O4M2 74.0(15) 2_665 2_565 ?
O6T K4 O4M2 122.3(11) 2_665 2_565 ?
O7T K4 O4M2 104.0(10) 2_565 2_565 ?
O3M2 K4 O4M2 57.9(9) 2_565 2_565 ?
O14A K4 O6W 68.2(15) . 2_665 ?
O7W K4 O6W 61.4(18) 2_665 2_665 ?
O6T K4 O6W 61.1(15) 2_665 2_665 ?
O7T K4 O6W 118.6(14) 2_565 2_665 ?
O3M2 K4 O6W 169.5(15) 2_565 2_665 ?
O4M2 K4 O6W 130.8(15) 2_565 2_665 ?
O14A K4 O4MN 58.7(9) . 2_565 ?
O7W K4 O4MN 141.3(15) 2_665 2_565 ?
O6T K4 O4MN 148.3(11) 2_665 2_565 ?
O7T K4 O4MN 86.6(9) 2_565 2_565 ?
O3M2 K4 O4MN 60.7(9) 2_565 2_565 ?
O4M2 K4 O4MN 80.4(9) 2_565 2_565 ?
O6W K4 O4MN 123.2(15) 2_665 2_565 ?
O14A K4 O14T 49.0(10) . . ?
O7W K4 O14T 121.2(16) 2_665 . ?
O6T K4 O14T 61.0(11) 2_665 . ?
O7T K4 O14T 59.4(10) 2_565 . ?
O3M2 K4 O14T 103.9(11) 2_565 . ?
O4M2 K4 O14T 161.8(11) 2_565 . ?
O6W K4 O14T 67.3(14) 2_665 . ?
O4MN K4 O14T 90.6(10) 2_565 . ?
O14A K4 W7 99.6(8) . 2_565 ?
O7W K4 W7 134.5(14) 2_665 2_565 ?
O6T K4 W7 91.3(9) 2_665 2_565 ?
O7T K4 W7 25.6(4) 2_565 2_565 ?
O3M2 K4 W7 26.3(6) 2_565 2_565 ?
O4M2 K4 W7 83.2(7) 2_565 2_565 ?
O6W K4 W7 143.5(14) 2_665 2_565 ?
O4MN K4 W7 68.2(6) 2_565 2_565 ?
O14T K4 W7 78.8(8) . 2_565 ?
O14A K4 W14 23.1(6) . . ?
O7W K4 W14 126.0(14) 2_665 . ?
O6T K4 W14 83.3(8) 2_665 . ?
O7T K4 W14 78.5(9) 2_565 . ?
O3M2 K4 W14 110.1(9) 2_565 . ?
O4M2 K4 W14 153.5(9) 2_565 . ?
O6W K4 W14 64.7(13) 2_665 . ?
O4MN K4 W14 73.4(6) 2_565 . ?
O14T K4 W14 25.9(7) . . ?
W7 K4 W14 90.4(4) 2_565 . ?
O14A K4 Mn4 32.8(7) . . ?
O7W K4 Mn4 123.6(14) 2_665 . ?
O6T K4 Mn4 136.9(10) 2_665 . ?
O7T K4 Mn4 108.9(9) 2_565 . ?
O3M2 K4 Mn4 95.7(8) 2_565 . ?
O4M2 K4 Mn4 100.5(8) 2_565 . ?
O6W K4 Mn4 88.5(13) 2_665 . ?
O4MN K4 Mn4 35.0(5) 2_565 . ?
O14T K4 Mn4 79.9(8) . . ?
W7 K4 Mn4 98.7(4) 2_565 . ?
W14 K4 Mn4 54.9(3) . . ?
O8T K5 O137 116.0(13) . 2_665 ?
O8T K5 O15T 69.6(11) . 2_565 ?
O137 K5 O15T 126.3(12) 2_665 2_565 ?
O8T K5 O5W 128.4(16) . 2_665 ?
O137 K5 O5W 80.0(15) 2_665 2_665 ?
O15T K5 O5W 62.8(14) 2_565 2_665 ?
O8T K5 O13T 72.6(12) . 2_665 ?
O137 K5 O13T 53.7(11) 2_665 2_665 ?
O15T K5 O13T 82.8(11) 2_565 2_665 ?
O5W K5 O13T 82.7(15) 2_665 2_665 ?
O8T K5 W13 97.6(10) . 2_665 ?
O137 K5 W13 28.4(7) 2_665 2_665 ?
O15T K5 W13 100.7(8) 2_565 2_665 ?
O5W K5 W13 73.8(12) 2_665 2_665 ?
O13T K5 W13 26.8(8) 2_665 2_665 ?
O8T K5 K8 51.1(9) . 2 ?
O137 K5 K8 166.1(10) 2_665 2 ?
O15T K5 K8 48.5(8) 2_565 2 ?
O5W K5 K8 104.0(13) 2_665 2 ?
O13T K5 K8 113.1(10) 2_665 2 ?
W13 K5 K8 139.4(6) 2_665 2 ?
O8T K5 K1 44.1(8) . 2_665 ?
O137 K5 K1 88.5(9) 2_665 2_665 ?
O15T K5 K1 57.8(7) 2_565 2_665 ?
O5W K5 K1 91.9(13) 2_665 2_665 ?
O13T K5 K1 35.0(8) 2_665 2_665 ?
W13 K5 K1 61.6(3) 2_665 2_665 ?
K8 K5 K1 78.1(4) 2 2_665 ?
O1W K6 O4T 136.8(15) . . ?
O1W K6 O1T 69.8(13) . 1_655 ?
O4T K6 O1T 148.0(15) . 1_655 ?
O1W K6 O9W 79.4(18) . 1_655 ?
O4T K6 O9W 71.4(18) . 1_655 ?
O1T K6 O9W 104.9(18) 1_655 1_655 ?
O1W K6 O10T 93.7(13) . 2_666 ?
O4T K6 O10T 109.0(14) . 2_666 ?
O1T K6 O10T 80.9(11) 1_655 2_666 ?
O9W K6 O10T 168.5(18) 1_655 2_666 ?
O1W K6 O101 67.4(12) . 2_666 ?
O4T K6 O101 93.7(13) . 2_666 ?
O1T K6 O101 116.5(11) 1_655 2_666 ?
O9W K6 O101 110.6(17) 1_655 2_666 ?
O10T K6 O101 58.0(11) 2_666 2_666 ?
O1W K6 W10 75.4(10) . 2_666 ?
O4T K6 W10 108.9(11) . 2_666 ?
O1T K6 W10 93.9(8) 1_655 2_666 ?
O9W K6 W10 140.9(16) 1_655 2_666 ?
O10T K6 W10 27.6(8) 2_666 2_666 ?
O101 K6 W10 31.4(7) 2_666 2_666 ?
O1W K6 W2A 90.8(11) . 1_655 ?
O4T K6 W2A 104.6(11) . 1_655 ?
O1T K6 W2A 49.3(7) 1_655 1_655 ?
O9W K6 W2A 65.4(16) 1_655 1_655 ?
O10T K6 W2A 124.4(10) 2_666 1_655 ?
O101 K6 W2A 158.1(9) 2_666 1_655 ?
W10 K6 W2A 143.1(7) 2_666 1_655 ?
O1W K6 W1 73.7(10) . 1_655 ?
O4T K6 W1 131.3(12) . 1_655 ?
O1T K6 W1 23.3(6) 1_655 1_655 ?
O9W K6 W1 83.4(16) 1_655 1_655 ?
O10T K6 W1 103.6(10) 2_666 1_655 ?
O101 K6 W1 134.6(9) 2_666 1_655 ?
W10 K6 W1 116.7(5) 2_666 1_655 ?
W2A K6 W1 27.1(3) 1_655 1_655 ?
O1W K6 K3 77.5(10) . 1_655 ?
O4T K6 K3 59.3(10) . 1_655 ?
O1T K6 K3 139.6(11) 1_655 1_655 ?
O9W K6 K3 44.7(15) 1_655 1_655 ?
O10T K6 K3 125.1(10) 2_666 1_655 ?
O101 K6 K3 68.9(8) 2_666 1_655 ?
W10 K6 K3 100.3(5) 2_666 1_655 ?
W2A K6 K3 110.0(6) 1_655 1_655 ?
W1 K6 K3 124.3(6) 1_655 1_655 ?
O1W K6 K2 35.5(9) . 2_766 ?
O4T K6 K2 171.7(12) . 2_766 ?
O1T K6 K2 39.8(9) 1_655 2_766 ?
O9W K6 K2 105.6(16) 1_655 2_766 ?
O10T K6 K2 72.3(9) 2_666 2_766 ?
O101 K6 K2 80.0(8) 2_666 2_766 ?
W10 K6 K2 68.3(4) 2_666 2_766 ?
W2A K6 K2 80.6(5) 1_655 2_766 ?
W1 K6 K2 54.6(3) 1_655 2_766 ?
K3 K6 K2 113.0(5) 1_655 2_766 ?
O1W K6 K7 124.9(11) . 2_656 ?
O4T K6 K7 77.6(10) . 2_656 ?
O1T K6 K7 102.1(9) 1_655 2_656 ?
O9W K6 K7 149.0(16) 1_655 2_656 ?
O10T K6 K7 33.1(8) 2_666 2_656 ?
O101 K6 K7 69.4(8) 2_666 2_656 ?
W10 K6 K7 50.2(3) 2_666 2_656 ?
W2A K6 K7 126.0(6) 1_655 2_656 ?
W1 K6 K7 119.6(5) 1_655 2_656 ?
K3 K6 K7 116.0(6) 1_655 2_656 ?
K2 K6 K7 104.9(5) 2_766 2_656 ?
O17T K7 O3T 155.3(15) 1_545 . ?
O17T K7 O10T 110.9(12) 1_545 1_545 ?
O3T K7 O10T 90.5(14) . 1_545 ?
O17T K7 O35 120.5(13) 1_545 . ?
O3T K7 O35 53.5(10) . . ?
O10T K7 O35 117.6(13) 1_545 . ?
O17T K7 O5T 64.4(10) 1_545 . ?
O3T K7 O5T 104.5(10) . . ?
O10T K7 O5T 146.1(14) 1_545 . ?
O35 K7 O5T 56.1(10) . . ?
O17T K7 O107 55.4(11) 1_545 1_545 ?
O3T K7 O107 142.2(13) . 1_545 ?
O10T K7 O107 55.8(11) 1_545 1_545 ?
O35 K7 O107 153.5(12) . 1_545 ?
O5T K7 O107 113.0(10) . 1_545 ?
O17T K7 W4A 105.5(10) 1_545 . ?
O3T K7 W4A 58.0(9) . . ?
O10T K7 W4A 141.4(10) 1_545 . ?
O35 K7 W4A 26.4(8) . . ?
O5T K7 W4A 47.0(7) . . ?
O107 K7 W4A 159.7(10) 1_545 . ?
O17T K7 W3 145.6(10) 1_545 . ?
O3T K7 W3 25.6(5) . . ?
O10T K7 W3 101.9(9) 1_545 . ?
O35 K7 W3 28.3(8) . . ?
O5T K7 W3 82.6(6) . . ?
O107 K7 W3 157.3(9) 1_545 . ?
W4A K7 W3 40.3(4) . . ?
O17T K7 W17 25.6(8) 1_545 1_545 ?
O3T K7 W17 167.2(8) . 1_545 ?
O10T K7 W17 85.3(9) 1_545 1_545 ?
O35 K7 W17 138.7(10) . 1_545 ?
O5T K7 W17 85.4(6) . 1_545 ?
O107 K7 W17 30.0(7) 1_545 1_545 ?
W4A K7 W17 130.2(6) . 1_545 ?
W3 K7 W17 167.0(6) . 1_545 ?
O17T K7 W10 85.0(9) 1_545 1_545 ?
O3T K7 W10 116.0(11) . 1_545 ?
O10T K7 W10 25.9(8) 1_545 1_545 ?
O35 K7 W10 136.1(10) . 1_545 ?
O5T K7 W10 132.3(9) . 1_545 ?
O107 K7 W10 30.3(7) 1_545 1_545 ?
W4A K7 W10 162.5(7) . 1_545 ?
W3 K7 W10 127.0(5) . 1_545 ?
W17 K7 W10 59.4(2) 1_545 1_545 ?
O17T K7 W5 89.5(9) 1_545 . ?
O3T K7 W5 80.3(7) . . ?
O10T K7 W5 141.2(10) 1_545 . ?
O35 K7 W5 31.1(8) . . ?
O5T K7 W5 25.2(5) . . ?
O107 K7 W5 136.1(9) 1_545 . ?
W4A K7 W5 25.9(3) . . ?
W3 K7 W5 57.5(2) . . ?
W17 K7 W5 110.3(5) 1_545 . ?
W10 K7 W5 144.7(6) 1_545 . ?
O17T K7 W3A 142.0(11) 1_545 . ?
O3T K7 W3A 47.7(8) . . ?
O10T K7 W3A 86.2(9) 1_545 . ?
O35 K7 W3A 31.4(9) . . ?
O5T K7 W3A 82.3(8) . . ?
O107 K7 W3A 133.0(9) 1_545 . ?
W4A K7 W3A 56.6(5) . . ?
W3 K7 W3A 28.9(3) . . ?
W17 K7 W3A 143.6(6) 1_545 . ?
W10 K7 W3A 106.6(6) 1_545 . ?
W5 K7 W3A 59.9(4) . . ?
O9T K8 O145 150.3(17) . 1_545 ?
O9T K8 O78 115.2(16) . 2 ?
O145 K8 O78 86.8(13) 1_545 2 ?
O9T K8 O3W 75.7(18) . . ?
O145 K8 O3W 75.7(15) 1_545 . ?
O78 K8 O3W 121.5(19) 2 . ?
O9T K8 O15T 138.4(17) . 1_545 ?
O145 K8 O15T 53.4(11) 1_545 1_545 ?
O78 K8 O15T 92.2(12) 2 1_545 ?
O3W K8 O15T 117.3(14) . 1_545 ?
O9T K8 O68 74.8(13) . 2 ?
O145 K8 O68 134.0(12) 1_545 2 ?
O78 K8 O68 51.8(12) 2 2 ?
O3W K8 O68 139.5(16) . 2 ?
O15T K8 O68 103.2(12) 1_545 2 ?
O9T K8 O8T 117.0(15) . 2 ?
O145 K8 O8T 91.9(11) 1_545 2 ?
O78 K8 O8T 52.8(11) 2 2 ?
O3W K8 O8T 167.1(15) . 2 ?
O15T K8 O8T 55.2(8) 1_545 2 ?
O68 K8 O8T 49.1(9) 2 2 ?
O9T K8 W8 108.0(12) . 2 ?
O145 K8 W8 100.9(9) 1_545 2 ?
O78 K8 W8 30.6(10) 2 2 ?
O3W K8 W8 151.4(15) . 2 ?
O15T K8 W8 79.5(7) 1_545 2 ?
O68 K8 W8 33.2(7) 2 2 ?
O8T K8 W8 26.7(3) 2 2 ?
O9T K8 W15 153.7(13) . 1_545 ?
O145 K8 W15 27.7(9) 1_545 1_545 ?
O78 K8 W15 90.3(10) 2 1_545 ?
O3W K8 W15 97.1(13) . 1_545 ?
O15T K8 W15 25.7(6) 1_545 1_545 ?
O68 K8 W15 121.1(10) 2 1_545 ?
O8T K8 W15 72.3(7) 2 1_545 ?
W8 K8 W15 90.5(5) 2 1_545 ?
O9T K8 W7 98.4(13) . 2 ?
O145 K8 W7 94.2(10) 1_545 2 ?
O78 K8 W7 25.6(10) 2 2 ?
O3W K8 W7 99.9(15) . 2 ?
O15T K8 W7 116.1(7) 1_545 2 ?
O68 K8 W7 58.2(8) 2 2 ?
O8T K8 W7 77.0(5) 2 2 ?
W8 K8 W7 51.7(2) 2 2 ?
W15 K8 W7 107.8(4) 1_545 2 ?
O9T K8 K5 106.4(15) . 2 ?
O145 K8 K5 92.6(11) 1_545 2 ?
O78 K8 K5 90.0(12) 2 2 ?
O3W K8 K5 144.9(14) . 2 ?
O15T K8 K5 39.5(7) 1_545 2 ?
O68 K8 K5 71.0(9) 2 2 ?
O8T K8 K5 37.2(6) 2 2 ?
W8 K8 K5 62.6(5) 2 2 ?
W15 K8 K5 65.1(5) 1_545 2 ?
W7 K8 K5 114.0(6) 2 2 ?
O9T K8 K9 83.0(14) . 2 ?
O145 K8 K9 80.6(11) 1_545 2 ?
O78 K8 K9 81.9(12) 2 2 ?
O3W K8 K9 40.7(13) . 2 ?
O15T K8 K9 133.9(8) 1_545 2 ?
O68 K8 K9 108.2(10) 2 2 ?
O8T K8 K9 134.6(8) 2 2 ?
W8 K8 K9 110.9(7) 2 2 ?
W15 K8 K9 108.3(6) 1_545 2 ?
W7 K8 K9 59.2(5) 2 2 ?
K5 K8 K9 169.6(6) 2 2 ?
O7T K9 O6T 75.5(13) . 1_455 ?
O7T K9 O14T 71.6(14) . 2_565 ?
O6T K9 O14T 72.2(13) 1_455 2_565 ?
O7T K9 O3W 93.7(17) . 2 ?
O6T K9 O3W 131.0(17) 1_455 2 ?
O14T K9 O3W 59.2(15) 2_565 2 ?
O7T K9 O56 106.0(15) . 1_455 ?
O6T K9 O56 57.8(10) 1_455 1_455 ?
O14T K9 O56 128.0(15) 2_565 1_455 ?
O3W K9 O56 160.2(17) 2 1_455 ?
O7T K9 W5A 120.8(13) . 1_455 ?
O6T K9 W5A 60.2(8) 1_455 1_455 ?
O14T K9 W5A 122.0(13) 2_565 1_455 ?
O3W K9 W5A 144.7(15) 2 1_455 ?
O56 K9 W5A 16.7(7) 1_455 1_455 ?
O7T K9 W6 91.8(11) . 1_455 ?
O6T K9 W6 23.9(6) 1_455 1_455 ?
O14T K9 W6 93.8(11) 2_565 1_455 ?
O3W K9 W6 148.7(14) 2 1_455 ?
O56 K9 W6 34.6(8) 1_455 1_455 ?
W5A K9 W6 36.6(4) 1_455 1_455 ?
O7T K9 K4 41.3(9) . 2_565 ?
O6T K9 K4 40.5(8) 1_455 2_565 ?
O14T K9 K4 49.8(10) 2_565 2_565 ?
O3W K9 K4 102.8(14) 2 2_565 ?
O56 K9 K4 93.2(10) 1_455 2_565 ?
W5A K9 K4 99.8(7) 1_455 2_565 ?
W6 K9 K4 63.3(5) 1_455 2_565 ?
O7T K9 K8 56.5(10) . 2 ?
O6T K9 K8 118.1(10) 1_455 2 ?
O14T K9 K8 58.0(10) 2_565 2 ?
O3W K9 K8 37.9(12) 2 2 ?
O56 K9 K8 160.8(11) 1_455 2 ?
W5A K9 K8 177.3(9) 1_455 2 ?
W6 K9 K8 141.5(8) 1_455 2 ?
K4 K9 K8 78.2(6) 2_565 2 ?
K6 O1W K2 110.1(15) . 2_766 ?
K8 O3W K9 101.4(19) . 2 ?
K2 O5W K5 158(2) . 2_665 ?
K1 O6W K4 94(2) . 2_665 ?
K3 O7W K4 132(2) 1_655 2_665 ?
K6 O9W K3 94(2) 1_455 . ?

loop_
_geom_bond_atom_site_label_1
_geom_bond_atom_site_label_2
_geom_bond_distance
_geom_bond_site_symmetry_2
_geom_bond_publ_flag
W1 O1T 1.708(19) . ?
W1 O13 1.85(5) . ?
W1 O4M3 1.85(4) . ?
W1 O12 1.93(4) . ?
W1 O1M2 1.98(4) . ?
W1 O1G1 2.37(4) . ?
W1 K2 3.832(16) 2_666 ?
W1 K6 3.85(2) 1_455 ?
W2 O2T 1.699(19) . ?
W2 O29 1.83(4) . ?
W2 O27 1.85(4) . ?
W2 O23 1.91(4) . ?
W2 O12 1.94(4) . ?
W2 O1G1 2.37(4) . ?
W3 O3T 1.705(19) . ?
W3 O34 1.78(4) . ?
W3 O35 1.82(4) . ?
W3 O23 1.83(4) . ?
W3 O13 1.90(5) . ?
W3 O1G1 2.29(4) . ?
W3 K7 3.768(17) . ?
W1A O13 0.96(5) . ?
W1A O4M3 1.95(4) . ?
W1A O34 1.98(4) . ?
W1A O1G1 2.38(4) . ?
W2A O12 0.97(4) . ?
W2A O1M2 1.72(4) . ?
W2A O27 2.21(4) . ?
W2A O1G1 2.37(4) . ?
W2A K6 3.71(3) 1_455 ?
W3A O23 0.63(5) . ?
W3A O29 1.97(5) . ?
W3A O35 2.10(4) . ?
W3A O1G1 2.31(4) . ?
W3A K7 3.95(3) . ?
W4 O4T 1.704(19) . ?
W4 O3M3 1.80(4) . ?
W4 O46 1.90(5) . ?
W4 O34 2.00(4) . ?
W4 O45 2.04(4) . ?
W4 O2G1 2.35(3) . ?
W4 K3 3.814(16) 1_655 ?
W5 O5T 1.704(19) . ?
W5 O56 1.80(4) . ?
W5 O45 1.86(4) . ?
W5 O59 1.94(3) . ?
W5 O35 2.03(4) . ?
W5 O2G1 2.34(3) . ?
W5 K7 3.871(18) . ?
W6 O6T 1.710(19) . ?
W6 O1M1 1.73(3) . ?
W6 O89 1.95(4) . ?
W6 O46 2.01(5) . ?
W6 O56 2.16(4) . ?
W6 O2G1 2.31(3) . ?
W6 K9 3.81(3) 1_655 ?
W4A O45 0.99(4) . ?
W4A O35 1.67(4) . ?
W4A O34 1.86(4) . ?
W4A O2G1 2.28(3) . ?
W4A K7 3.67(2) . ?
W5A O56 1.09(4) . ?
W5A O59 1.81(4) . ?
W5A O89 2.02(4) . ?
W5A O2G1 2.47(3) . ?
W5A K9 3.61(3) 1_655 ?
W6A O46 0.82(5) . ?
W6A O1M1 1.91(4) . ?
W6A O2G1 2.25(3) . ?
W6A O3M3 2.46(4) . ?
W6A K3 3.49(2) 1_655 ?
W7 O3M2 1.70(4) . ?
W7 O7T 1.701(18) . ?
W7 O78 1.88(5) . ?
W7 O27 1.99(4) . ?
W7 O67 2.04(4) . ?
W7 O3G1 2.33(3) . ?
W7 K4 3.81(2) 2_565 ?
W7 K8 3.95(2) 2 ?
W8 O2M1 1.68(3) . ?
W8 O8T 1.696(18) . ?
W8 O89 1.97(4) . ?
W8 O78 1.98(4) . ?
W8 O68 2.08(4) . ?
W8 O3G1 2.32(3) . ?
W8 K8 3.77(2) 2 ?
W8 K1 3.883(15) 2_665 ?
W9 O9T 1.707(19) . ?
W9 O68 1.81(4) . ?
W9 O67 1.91(4) . ?
W9 O59 1.95(3) . ?
W9 O29 1.99(4) . ?
W9 O3G1 2.41(3) . ?
W10 O10T 1.75(4) . ?
W10 O101 1.93(3) . ?
W10 O106 1.93(3) . ?
W10 O107 1.94(4) . ?
W10 O105 1.98(3) . ?
W10 O2G2 2.36(3) . ?
W10 K6 3.70(2) 2_666 ?
W10 K7 3.830(18) 1_565 ?
W11 O11T 1.74(4) . ?
W11 O2M3 1.82(3) . ?
W11 O112 1.93(3) . ?
W11 O116 1.94(3) . ?
W11 O101 1.98(3) . ?
W11 O2G2 2.24(3) . ?
W12 O12T 1.71(4) . ?
W12 O3M1 1.78(4) . ?
W12 O112 1.89(3) . ?
W12 O123 1.90(3) . ?
W12 O127 2.05(3) . ?
W12 O1G2 2.29(3) . ?
W12 K3 3.725(17) 1_655 ?
W13 O13T 1.76(4) . ?
W13 O4M1 1.82(3) . ?
W13 O134 1.90(3) . ?
W13 O137 1.92(3) . ?
W13 O123 1.96(3) . ?
W13 O1G2 2.31(3) . ?
W13 K5 3.83(2) 2_665 ?
W13 K1 3.917(16) 2_665 ?
W14 O14A 1.69(3) . ?
W14 O14T 1.71(4) . ?
W14 O134 1.90(3) . ?
W14 O145 1.94(4) . ?
W14 O147 2.16(4) . ?
W14 O3G2 2.17(3) . ?
W14 K4 3.90(2) . ?
W15 O15T 1.70(3) . ?
W15 O15A 1.72(3) . ?
W15 O156 1.93(4) . ?
W15 O145 1.97(4) . ?
W15 O3G2 2.22(3) . ?
W15 O105 2.24(3) . ?
W15 K8 3.898(19) 1_565 ?
W15 K1 4.140(16) 1_455 ?
W16 O16T 1.73(4) . ?
W16 O4M2 1.80(3) . ?
W16 O156 1.86(4) . ?
W16 O106 1.89(3) . ?
W16 O116 1.96(3) . ?
W16 O2G2 2.30(3) . ?
W16 K2 3.900(17) 1_455 ?
W17 O17T 1.73(4) . ?
W17 O127 1.89(3) . ?
W17 O107 1.90(4) . ?
W17 O147 1.95(4) . ?
W17 O137 1.95(4) . ?
W17 O1G2 2.36(3) . ?
W17 K7 3.792(17) 1_565 ?
Ge1 O3G1 1.71(3) . ?
Ge1 O2G1 1.73(3) . ?
Ge1 O1G1 1.75(4) . ?
Ge1 O4G1 1.76(3) . ?
Ge2 O3G2 1.72(3) . ?
Ge2 O4G2 1.74(3) . ?
Ge2 O1G2 1.77(3) . ?
Ge2 O2G2 1.77(3) . ?
Mn1 O2M1 2.14(4) . ?
Mn1 O4M1 2.14(3) . ?
Mn1 O1M1 2.14(4) . ?
Mn1 O4G2 2.15(3) . ?
Mn1 O4G1 2.19(3) . ?
Mn1 O3M1 2.24(4) . ?
Mn1 K1 3.977(17) 2_665 ?
Mn2 O3M2 2.10(4) . ?
Mn2 O4M2 2.11(4) . ?
Mn2 O4G2 2.13(3) . ?
Mn2 O1M2 2.14(4) . ?
Mn2 O2M3 2.24(3) . ?
Mn2 O4G1 2.24(3) . ?
Mn3 O3M3 2.09(4) . ?
Mn3 O4M3 2.14(4) . ?
Mn3 O4G1 2.15(3) . ?
Mn3 O1M3 2.16(4) . ?
Mn3 O2M3 2.18(3) . ?
Mn3 O3M1 2.30(4) . ?
Mn3 K3 3.73(2) 1_655 ?
Mn4 O15A 2.21(3) 2_565 ?
Mn4 O15A 2.21(3) . ?
Mn4 O14A 2.21(3) . ?
Mn4 O14A 2.21(3) 2_565 ?
Mn4 O4MN 2.28(3) 2_565 ?
Mn4 O4MN 2.28(3) . ?
Mn4 K1 3.771(15) 1_455 ?
Mn4 K1 3.771(15) 2_665 ?
Mn4 K4 3.986(19) . ?
Mn4 K4 3.986(19) 2_565 ?
O1T K6 2.77(5) 1_455 ?
O1T K2 2.90(4) 2_666 ?
O3T K7 2.89(5) . ?
O4T K6 2.74(3) . ?
O5T K7 3.08(6) . ?
O6T K9 2.75(5) 1_655 ?
O6T K4 2.97(4) 2_665 ?
O7T K9 2.69(4) . ?
O7T K4 3.02(4) 2_565 ?
O8T K5 2.66(3) . ?
O8T K1 3.23(4) 2_665 ?
O8T K8 3.42(5) 2 ?
O9T K8 2.66(3) . ?
O10T K7 2.94(4) 1_565 ?
O10T K6 2.95(5) 2_666 ?
O11T K3 2.73(4) 2_566 ?
O11T K2 3.06(4) 2_666 ?
O12T K2 2.83(4) . ?
O12T K3 2.85(4) 1_655 ?
O13T K1 2.68(4) . ?
O13T K5 3.10(4) 2_665 ?
O1M3 K3 3.31(4) 1_655 ?
O14A K4 2.86(4) . ?
O14A K1 3.24(3) 2_665 ?
O14T K9 2.79(5) 2_565 ?
O14T K4 3.41(5) . ?
O15A K1 2.86(4) 1_455 ?
O15T K5 2.80(4) 2_565 ?
O15T K8 3.29(4) 1_565 ?
O16T K3 2.65(4) . ?
O16T K2 2.93(4) 1_455 ?
O17T K7 2.86(4) 1_565 ?
O2M1 K1 3.06(4) 2_665 ?
O3M1 K3 3.23(4) 1_655 ?
O3M2 K4 3.20(4) 2_565 ?
O3M3 K3 2.81(4) 1_655 ?
O35 K7 2.95(4) . ?
O4M1 K1 2.84(4) 2_665 ?
O4M2 K4 3.25(4) 2_565 ?
O4M3 K2 3.28(5) 2_666 ?
O4MN K1 3.09(3) 2_665 ?
O4MN K4 3.29(3) 2_565 ?
O56 K9 3.14(5) 1_655 ?
O68 K8 3.40(4) 2 ?
O78 K8 2.76(5) 2 ?
O101 K6 3.04(4) 2_666 ?
O106 K2 3.05(4) 1_455 ?
O107 K7 3.14(4) 1_565 ?
O134 K1 3.26(4) 2_665 ?
O137 K5 2.76(4) 2_665 ?
O145 K8 2.67(4) 1_565 ?
K1 O6W 2.79(7) . ?
K1 O4M1 2.84(4) 2_665 ?
K1 O15A 2.86(4) 1_655 ?
K1 O2M1 3.06(4) 2_665 ?
K1 O4MN 3.09(3) 2_665 ?
K1 O8T 3.23(4) 2_665 ?
K1 O14A 3.24(3) 2_665 ?
K1 O134 3.26(4) 2_665 ?
K1 Mn4 3.771(15) 1_655 ?
K1 W8 3.883(15) 2_665 ?
K1 W13 3.917(16) 2_665 ?
K2 O1W 2.74(4) 2_766 ?
K2 O1T 2.90(4) 2_666 ?
K2 O5W 2.92(6) . ?
K2 O16T 2.93(4) 1_655 ?
K2 O106 3.05(4) 1_655 ?
K2 O11T 3.06(4) 2_666 ?
K2 O4M3 3.28(5) 2_666 ?
K2 W1 3.832(16) 2_666 ?
K2 W16 3.900(17) 1_655 ?
K2 K3 4.16(2) 1_655 ?
K2 K6 4.42(2) 2_766 ?
K3 O11T 2.73(4) 2_566 ?
K3 O3M3 2.81(4) 1_455 ?
K3 O12T 2.85(4) 1_455 ?
K3 O7W 2.87(7) 1_455 ?
K3 O9W 2.98(7) . ?
K3 O3M1 3.23(4) 1_455 ?
K3 O1M3 3.31(4) 1_455 ?
K3 W6A 3.49(2) 1_455 ?
K3 W12 3.725(17) 1_455 ?
K3 Mn3 3.73(2) 1_455 ?
K3 W4 3.814(16) 1_455 ?
K4 O7W 2.92(7) 2_665 ?
K4 O6T 2.97(4) 2_665 ?
K4 O7T 3.02(4) 2_565 ?
K4 O3M2 3.20(4) 2_565 ?
K4 O4M2 3.25(4) 2_565 ?
K4 O6W 3.27(7) 2_665 ?
K4 O4MN 3.29(3) 2_565 ?
K4 W7 3.81(2) 2_565 ?
K5 O137 2.76(4) 2_665 ?
K5 O15T 2.80(4) 2_565 ?
K5 O5W 3.04(6) 2_665 ?
K5 O13T 3.10(4) 2_665 ?
K5 W13 3.83(2) 2_665 ?
K5 K8 4.40(4) 2 ?
K5 K1 4.55(3) 2_665 ?
K6 O1W 2.66(5) . ?
K6 O1T 2.77(5) 1_655 ?
K6 O9W 2.83(8) 1_655 ?
K6 O10T 2.95(5) 2_666 ?
K6 O101 3.04(4) 2_666 ?
K6 W10 3.70(2) 2_666 ?
K6 W2A 3.71(3) 1_655 ?
K6 W1 3.85(2) 1_655 ?
K6 K3 4.24(3) 1_655 ?
K6 K2 4.42(2) 2_766 ?
K6 K7 4.94(3) 2_656 ?
K7 O17T 2.86(4) 1_545 ?
K7 O10T 2.94(4) 1_545 ?
K7 O107 3.14(4) 1_545 ?
K7 W17 3.792(17) 1_545 ?
K7 W10 3.830(18) 1_545 ?
K8 O145 2.67(4) 1_545 ?
K8 O78 2.76(5) 2 ?
K8 O3W 2.90(7) . ?
K8 O15T 3.29(4) 1_545 ?
K8 O68 3.40(4) 2 ?
K8 O8T 3.42(5) 2 ?
K8 W8 3.77(2) 2 ?
K8 W15 3.898(19) 1_545 ?
K8 W7 3.95(2) 2 ?
K8 K5 4.40(4) 2 ?
K8 K9 4.63(4) 2 ?
K9 O6T 2.75(5) 1_455 ?
K9 O14T 2.79(5) 2_565 ?
K9 O3W 3.08(7) 2 ?
K9 O56 3.14(5) 1_455 ?
K9 W5A 3.61(3) 1_455 ?
K9 W6 3.81(3) 1_455 ?
K9 K4 4.46(4) 2_565 ?
K9 K8 4.63(4) 2 ?
O1W K2 2.74(4) 2_766 ?
O3W K9 3.08(7) 2 ?
O5W K5 3.04(6) 2_665 ?
O6W K4 3.27(7) 2_665 ?
O7W K3 2.87(7) 1_655 ?
O7W K4 2.92(7) 2_665 ?
O9W K6 2.83(8) 1_455 ?
